data_4317523
loop_
_publ_author_name
'Y. Wang'
'S. Parkin'
'D. Atwood'

_publ_section_title
;
 Ligand-Tetrahydrofuran Coupling in Chelated Aluminum Phosphinates
;
_journal_name_full 'Inorganic Chemistry'
_journal_page_first 558
_journal_page_last 565
_journal_paper_doi 10.1021/ic0110326
_journal_volume 41
_journal_year 2002
_chemical_formula_sum 'C142 H209.5 Al3 N6 O19 P3'
_chemical_formula_weight 2478.51
_chemical_name_systematic
;
  ?
;
_space_group_IT_number 14
_symmetry_cell_setting monoclinic
_symmetry_space_group_name_Hall '-P 2ybc'
_symmetry_space_group_name_H-M 'P 1 21/c 1'
_atom_sites_solution_hydrogens geom
_atom_sites_solution_primary direct
_atom_sites_solution_secondary difmap
_audit_creation_method SHELXL-97
_cell_angle_alpha 90.00
_cell_angle_beta 92.280(10)
_cell_angle_gamma 90.00
_cell_formula_units_Z 4
_cell_length_a 16.6500(10)
_cell_length_b 27.518(2)
_cell_length_c 31.149(2)
_cell_measurement_temperature 173(2)
_cell_volume 14260.4(16)
_computing_structure_refinement 'SHELXL-97 (Sheldrick, 1997)'
_computing_structure_solution 'SHELXS-97 (Sheldrick, 1990)'
_diffrn_ambient_temperature 173(2)
_diffrn_measured_fraction_theta_full .999
_diffrn_measured_fraction_theta_max .999
_diffrn_radiation_monochromator graphite
_diffrn_radiation_source 'fine-focus sealed tube'
_diffrn_radiation_type MoK\a
_diffrn_radiation_wavelength 0.71073
_diffrn_reflns_av_R_equivalents 0.0393
_diffrn_reflns_av_sigmaI/netI 0.0639
_diffrn_reflns_limit_h_max 17
_diffrn_reflns_limit_h_min -17
_diffrn_reflns_limit_k_max 29
_diffrn_reflns_limit_k_min -29
_diffrn_reflns_limit_l_max 33
_diffrn_reflns_limit_l_min -33
_diffrn_reflns_number 36396
_diffrn_reflns_theta_full 22.50
_diffrn_reflns_theta_max 22.50
_diffrn_reflns_theta_min 1.62
_exptl_absorpt_coefficient_mu 0.124
_exptl_crystal_density_diffrn 1.154
_exptl_crystal_density_method 'not measured'
_exptl_crystal_F_000 5358
_refine_diff_density_max .502
_refine_diff_density_min -.606
_refine_diff_density_rms .051
_refine_ls_extinction_coef 0.00037(11)
_refine_ls_extinction_expression Fc^*^=kFc[1+0.001xFc^2^\l^3^/sin(2\q)]^-1/4^
_refine_ls_extinction_method SHELXL
_refine_ls_goodness_of_fit_ref 1.042
_refine_ls_hydrogen_treatment mixed
_refine_ls_matrix_type full
_refine_ls_number_parameters 1730
_refine_ls_number_reflns 18627
_refine_ls_number_restraints 1717
_refine_ls_restrained_S_all 1.051
_refine_ls_R_factor_all 0.1059
_refine_ls_R_factor_gt 0.0765
_refine_ls_shift/su_max 0.174
_refine_ls_shift/su_mean 0.005
_refine_ls_structure_factor_coef Fsqd
_refine_ls_weighting_details 'calc w=1/[\s^2^(Fo^2^)+(0.0923P)^2^+18.6435P] where P=(Fo^2^+2Fc^2^)/3'
_refine_ls_weighting_scheme calc
_refine_ls_wR_factor_gt 0.1896
_refine_ls_wR_factor_ref 0.2078
_reflns_number_gt 13676
_reflns_number_total 18627
_reflns_threshold_expression >2sigma(I)
_cod_data_source_file ic0110326_7.cif
_cod_data_source_block Compound6
_cod_original_formula_sum 'C142 H209.50 Al3 N6 O19 P3'
_cod_database_code 4317523

loop_
_symmetry_equiv_pos_as_xyz
'x, y, z'
'-x, y+1/2, -z+1/2'
'-x, -y, -z'
'x, -y-1/2, z-1/2'

loop_
_atom_site_label
_atom_site_type_symbol
_atom_site_fract_x
_atom_site_fract_y
_atom_site_fract_z
_atom_site_U_iso_or_equiv
_atom_site_adp_type
_atom_site_occupancy
_atom_site_symmetry_multiplicity
_atom_site_calc_flag
_atom_site_refinement_flags
_atom_site_disorder_assembly
_atom_site_disorder_group
Al1_1 Al -0.27177(7) 0.30509(4) 0.78448(3) 0.0305(3) Uani 1 1 d U A .
P1_1 P -0.09781(13) 0.35382(8) 0.7861(2) 0.0310(13) Uani 0.511(9) 1 d PU A 1
P1_1 P -0.09881(13) 0.35323(9) 0.8153(2) 0.0349(14) Uani 0.489(9) 1 d PU A 2
O1_1 O -0.30644(16) 0.36741(10) 0.77862(8) 0.0382(7) Uani 1 1 d U . .
O2_1 O -0.24663(16) 0.29480(10) 0.72885(8) 0.0352(7) Uani 1 1 d U . .
O3_1 O -0.16426(15) 0.32385(10) 0.79837(9) 0.0441(7) Uani 1 1 d U . .
O4_1 O -0.37754(16) 0.28104(12) 0.77466(8) 0.0492(8) Uani 1 1 d U . .
N1_1 N -0.28981(19) 0.30705(12) 0.84769(10) 0.0335(8) Uani 1 1 d U . .
N2_1 N -0.24165(19) 0.23649(12) 0.80005(9) 0.0316(8) Uani 1 1 d U . .
C1_1 C -0.3491(2) 0.39506(14) 0.80340(12) 0.0320(10) Uani 1 1 d U . .
C2_1 C -0.3853(2) 0.43808(14) 0.78636(13) 0.0384(10) Uani 1 1 d U . .
C3_1 C -0.3763(4) 0.45138(16) 0.73887(14) 0.0603(15) Uani 1 1 d U . .
C4_1 C -0.4072(4) 0.4102(2) 0.70981(17) 0.085(2) Uani 1 1 d U . .
H4A_1 H -0.4638 0.4039 0.7152 0.128 Uiso 1 1 calc R . .
H4B_1 H -0.3756 0.3807 0.7159 0.128 Uiso 1 1 calc R . .
H4C_1 H -0.4019 0.4194 0.6797 0.128 Uiso 1 1 calc R . .
C5_1 C -0.2884(4) 0.4618(2) 0.73009(18) 0.089(2) Uani 1 1 d U . .
H5A_1 H -0.2836 0.4701 0.6997 0.134 Uiso 1 1 calc R . .
H5B_1 H -0.2560 0.4329 0.7369 0.134 Uiso 1 1 calc R . .
H5C_1 H -0.2694 0.4891 0.7480 0.134 Uiso 1 1 calc R . .
C6_1 C -0.4287(5) 0.4962(2) 0.72616(17) 0.109(3) Uani 1 1 d U . .
H6A_1 H -0.4851 0.4894 0.7319 0.164 Uiso 1 1 calc R . .
H6B_1 H -0.4238 0.5030 0.6955 0.164 Uiso 1 1 calc R . .
H6C_1 H -0.4104 0.5244 0.7430 0.164 Uiso 1 1 calc R . .
C7_1 C -0.4264(3) 0.46795(15) 0.81426(14) 0.0441(11) Uani 1 1 d U . .
H7_1 H -0.4501 0.4968 0.8027 0.053 Uiso 1 1 calc R . .
C8_1 C -0.4352(2) 0.45864(15) 0.85785(14) 0.0400(11) Uani 1 1 d DU B .
C9_1 C -0.4801(3) 0.49414(15) 0.88631(15) 0.0542(13) Uani 1 1 d DU . .
C10A_1 C -0.4419(7) 0.5426(3) 0.8868(4) 0.080(4) Uani 0.626(14) 1 d PDU B 1
H10A_1 H -0.4339 0.5531 0.8572 0.119 Uiso 0.626(14) 1 calc PR B 1
H10B_1 H -0.3899 0.5408 0.9025 0.119 Uiso 0.626(14) 1 calc PR B 1
H10C_1 H -0.4767 0.5659 0.9009 0.119 Uiso 0.626(14) 1 calc PR B 1
C11A_1 C -0.5682(6) 0.5014(4) 0.8646(4) 0.094(5) Uani 0.626(14) 1 d PDU B 1
H11A_1 H -0.5637 0.5141 0.8354 0.141 Uiso 0.626(14) 1 calc PR B 1
H11B_1 H -0.5985 0.5245 0.8817 0.141 Uiso 0.626(14) 1 calc PR B 1
H11C_1 H -0.5963 0.4701 0.8635 0.141 Uiso 0.626(14) 1 calc PR B 1
C12A_1 C -0.4916(10) 0.4751(5) 0.9307(4) 0.104(7) Uani 0.626(14) 1 d PDU B 1
H12A_1 H -0.5203 0.4993 0.9473 0.156 Uiso 0.626(14) 1 calc PR B 1
H12B_1 H -0.4390 0.4686 0.9448 0.156 Uiso 0.626(14) 1 calc PR B 1
H12C_1 H -0.5229 0.4450 0.9290 0.156 Uiso 0.626(14) 1 calc PR B 1
C10B_1 C -0.5423(16) 0.4689(8) 0.9092(10) 0.16(2) Uani 0.374(14) 1 d PDU B 2
H10D_1 H -0.5197 0.4395 0.9226 0.233 Uiso 0.374(14) 1 calc PR B 2
H10E_1 H -0.5864 0.4600 0.8889 0.233 Uiso 0.374(14) 1 calc PR B 2
H10F_1 H -0.5627 0.4903 0.9314 0.233 Uiso 0.374(14) 1 calc PR B 2
C11B_1 C -0.4139(12) 0.5128(8) 0.9221(7) 0.134(12) Uani 0.374(14) 1 d PDU B 2
H11D_1 H -0.3698 0.5290 0.9079 0.201 Uiso 0.374(14) 1 calc PR B 2
H11E_1 H -0.3928 0.4850 0.9386 0.201 Uiso 0.374(14) 1 calc PR B 2
H11F_1 H -0.4391 0.5357 0.9415 0.201 Uiso 0.374(14) 1 calc PR B 2
C12B_1 C -0.5078(12) 0.5410(5) 0.8646(5) 0.086(7) Uani 0.374(14) 1 d PDU B 2
H12D_1 H -0.4623 0.5563 0.8508 0.129 Uiso 0.374(14) 1 calc PR B 2
H12E_1 H -0.5287 0.5631 0.8861 0.129 Uiso 0.374(14) 1 calc PR B 2
H12F_1 H -0.5502 0.5337 0.8428 0.129 Uiso 0.374(14) 1 calc PR B 2
C13_1 C -0.4004(2) 0.41665(15) 0.87374(13) 0.0368(10) Uani 1 1 d U . .
H13_1 H -0.4044 0.4091 0.9033 0.044 Uiso 1 1 calc R B .
C14_1 C -0.3588(2) 0.38447(14) 0.84718(12) 0.0336(10) Uani 1 1 d U A .
C15_1 C -0.3261(2) 0.34104(15) 0.86711(12) 0.0351(10) Uani 1 1 d U A .
H15_1 H -0.3321 0.3374 0.8971 0.042 Uiso 1 1 calc R . .
C16_1 C -0.2561(3) 0.26517(15) 0.87169(12) 0.0388(10) Uani 1 1 d U A .
H16A_1 H -0.2851 0.2601 0.8985 0.047 Uiso 1 1 calc R . .
H16B_1 H -0.1985 0.2707 0.8794 0.047 Uiso 1 1 calc R . .
C17_1 C -0.2659(3) 0.22138(15) 0.84265(12) 0.0388(10) Uani 1 1 d U A .
H17A_1 H -0.2315 0.1943 0.8535 0.047 Uiso 1 1 calc R . .
H17B_1 H -0.3225 0.2103 0.8414 0.047 Uiso 1 1 calc R . .
C18_1 C -0.2048(2) 0.20715(15) 0.77558(12) 0.0349(10) Uani 1 1 d U A .
H18_1 H -0.1923 0.1759 0.7869 0.042 Uiso 1 1 calc R . .
C19_1 C -0.1805(2) 0.21724(15) 0.73259(12) 0.0329(10) Uani 1 1 d U . .
C20_1 C -0.2026(2) 0.26162(15) 0.71106(12) 0.0317(10) Uani 1 1 d U A .
C21_1 C -0.1761(2) 0.26857(15) 0.66863(12) 0.0350(10) Uani 1 1 d U . .
C22_1 C -0.1997(3) 0.31395(17) 0.64307(13) 0.0524(13) Uani 1 1 d U A .
C23_1 C -0.2916(3) 0.3153(2) 0.63584(16) 0.0774(18) Uani 1 1 d U . .
H23A_1 H -0.3069 0.3445 0.6194 0.116 Uiso 1 1 calc R A .
H23B_1 H -0.3170 0.3160 0.6637 0.116 Uiso 1 1 calc R . .
H23C_1 H -0.3094 0.2863 0.6199 0.116 Uiso 1 1 calc R . .
C24_1 C -0.1701(4) 0.35961(19) 0.66638(17) 0.0808(18) Uani 1 1 d U . .
H24A_1 H -0.1859 0.3883 0.6495 0.121 Uiso 1 1 calc R A .
H24B_1 H -0.1113 0.3585 0.6701 0.121 Uiso 1 1 calc R . .
H24C_1 H -0.1938 0.3614 0.6946 0.121 Uiso 1 1 calc R . .
C25_1 C -0.1624(4) 0.3143(2) 0.59806(15) 0.0786(18) Uani 1 1 d U . .
H25A_1 H -0.1790 0.3439 0.5826 0.118 Uiso 1 1 calc R A .
H25B_1 H -0.1810 0.2857 0.5817 0.118 Uiso 1 1 calc R . .
H25C_1 H -0.1036 0.3135 0.6015 0.118 Uiso 1 1 calc R . .
C26_1 C -0.1314(2) 0.23198(17) 0.65069(13) 0.0413(11) Uani 1 1 d U A .
H26_1 H -0.1132 0.2371 0.6225 0.050 Uiso 1 1 calc R . .
C27_1 C -0.1107(2) 0.18780(17) 0.67107(13) 0.0410(11) Uani 1 1 d U . .
C28_1 C -0.0620(3) 0.14995(17) 0.64712(14) 0.0471(12) Uani 1 1 d U A .
C29_1 C 0.0182(3) 0.1725(2) 0.63389(17) 0.0708(16) Uani 1 1 d U . .
H29A_1 H 0.0490 0.1482 0.6184 0.106 Uiso 1 1 calc R A .
H29B_1 H 0.0493 0.1829 0.6596 0.106 Uiso 1 1 calc R . .
H29C_1 H 0.0074 0.2005 0.6152 0.106 Uiso 1 1 calc R . .
C30_1 C -0.1099(3) 0.13379(18) 0.60661(14) 0.0589(13) Uani 1 1 d U . .
H30A_1 H -0.0789 0.1096 0.5912 0.088 Uiso 1 1 calc R A .
H30B_1 H -0.1205 0.1620 0.5880 0.088 Uiso 1 1 calc R . .
H30C_1 H -0.1610 0.1195 0.6147 0.088 Uiso 1 1 calc R . .
C31_1 C -0.0434(3) 0.10505(19) 0.67461(16) 0.0642(14) Uani 1 1 d U . .
H31A_1 H -0.0125 0.0818 0.6581 0.096 Uiso 1 1 calc R A .
H31B_1 H -0.0938 0.0899 0.6829 0.096 Uiso 1 1 calc R . .
H31C_1 H -0.0119 0.1146 0.7005 0.096 Uiso 1 1 calc R . .
C32_1 C -0.1369(2) 0.18149(15) 0.71187(13) 0.0379(10) Uani 1 1 d U A .
H32_1 H -0.1250 0.1519 0.7265 0.045 Uiso 1 1 calc R . .
C33_1 C -0.1078(3) 0.41590(16) 0.80708(15) 0.0462(12) Uani 1 1 d U . .
C34_1 C -0.0584(3) 0.44792(19) 0.78664(17) 0.0622(14) Uani 1 1 d U A .
H34_1 H -0.0182 0.4358 0.7686 0.075 Uiso 1 1 calc R . .
C35_1 C -0.0666(4) 0.4969(2) 0.7921(3) 0.108(3) Uani 1 1 d U . .
H35_1 H -0.0324 0.5188 0.7780 0.130 Uiso 1 1 calc R A .
C36_1 C -0.1240(5) 0.5138(3) 0.8178(4) 0.146(4) Uani 1 1 d U A .
H36_1 H -0.1305 0.5479 0.8211 0.175 Uiso 1 1 calc R . .
C37_1 C -0.1724(4) 0.4830(3) 0.8391(3) 0.127(3) Uani 1 1 d U . .
H37_1 H -0.2116 0.4955 0.8575 0.153 Uiso 1 1 calc R A .
C38_1 C -0.1644(3) 0.4338(2) 0.83366(18) 0.0708(16) Uani 1 1 d U A .
H38_1 H -0.1981 0.4121 0.8484 0.085 Uiso 1 1 calc R . .
Al1_2 Al 0.07124(7) 0.30194(4) 0.82271(3) 0.0296(3) Uani 1 1 d U A .
P1_2 P 0.23566(12) 0.25887(16) 0.86678(13) 0.0321(12) Uani 0.555(9) 1 d PU C 1
P1_2 P 0.22968(15) 0.2333(2) 0.84789(15) 0.0315(15) Uani 0.445(9) 1 d PU C 2
O1_2 O 0.01710(16) 0.29182(10) 0.87154(8) 0.0363(7) Uani 1 1 d U . .
O2_2 O 0.12479(15) 0.35712(10) 0.83789(8) 0.0355(7) Uani 1 1 d U . .
O3_2 O 0.15728(15) 0.26142(10) 0.84342(8) 0.0421(7) Uani 1 1 d U . .
O4_2 O -0.01502(15) 0.33825(10) 0.79787(9) 0.0434(7) Uani 1 1 d U . .
N1_2 N 0.02195(19) 0.24197(12) 0.79592(10) 0.0336(8) Uani 1 1 d U . .
N2_2 N 0.11792(19) 0.30540(12) 0.76421(10) 0.0331(8) Uani 1 1 d U . .
C1_2 C -0.0150(2) 0.25243(15) 0.88725(12) 0.0325(10) Uani 1 1 d U A .
C2_2 C -0.0354(3) 0.25028(16) 0.93121(13) 0.0434(11) Uani 1 1 d U . .
C3_2 C -0.0197(4) 0.2945(2) 0.96042(15) 0.0672(16) Uani 1 1 d U . .
C4_2 C 0.0703(3) 0.3078(2) 0.96207(16) 0.0768(18) Uani 1 1 d U . .
H4A_2 H 0.0793 0.3360 0.9808 0.115 Uiso 1 1 calc R . .
H4B_2 H 0.0871 0.3156 0.9331 0.115 Uiso 1 1 calc R . .
H4C_2 H 0.1018 0.2802 0.9734 0.115 Uiso 1 1 calc R . .
C5_2 C -0.0700(4) 0.3375(2) 0.9442(2) 0.095(2) Uani 1 1 d U . .
H5A_2 H -0.0589 0.3658 0.9626 0.143 Uiso 1 1 calc R . .
H5B_2 H -0.1271 0.3292 0.9448 0.143 Uiso 1 1 calc R . .
H5C_2 H -0.0562 0.3452 0.9146 0.143 Uiso 1 1 calc R . .
C6_2 C -0.0430(5) 0.2840(2) 1.00729(18) 0.116(3) Uani 1 1 d U . .
H6A_2 H -0.0313 0.3127 1.0252 0.174 Uiso 1 1 calc R . .
H6B_2 H -0.0120 0.2562 1.0185 0.174 Uiso 1 1 calc R . .
H6C_2 H -0.1006 0.2766 1.0077 0.174 Uiso 1 1 calc R . .
C7_2 C -0.0668(3) 0.20766(17) 0.94684(14) 0.0475(12) Uani 1 1 d U . .
H7_2 H -0.0792 0.2068 0.9763 0.057 Uiso 1 1 calc R . .
C8_2 C -0.0817(3) 0.16591(17) 0.92255(14) 0.0459(11) Uani 1 1 d U . .
C9_2 C -0.1145(3) 0.11885(18) 0.94122(15) 0.0587(14) Uani 1 1 d U . .
C10_2 C -0.1284(4) 0.1233(2) 0.98943(16) 0.0773(17) Uani 1 1 d U . .
H10A_2 H -0.0779 0.1322 1.0047 0.116 Uiso 1 1 calc R . .
H10B_2 H -0.1474 0.0921 1.0003 0.116 Uiso 1 1 calc R . .
H10C_2 H -0.1688 0.1484 0.9941 0.116 Uiso 1 1 calc R . .
C11_2 C -0.1939(4) 0.1055(2) 0.91818(17) 0.0843(19) Uani 1 1 d U . .
H11A_2 H -0.2146 0.0754 0.9303 0.126 Uiso 1 1 calc R . .
H11B_2 H -0.1854 0.1010 0.8875 0.126 Uiso 1 1 calc R . .
H11C_2 H -0.2329 0.1318 0.9219 0.126 Uiso 1 1 calc R . .
C12_2 C -0.0536(4) 0.0781(2) 0.9355(2) 0.100(2) Uani 1 1 d U . .
H12A_2 H -0.0025 0.0868 0.9503 0.149 Uiso 1 1 calc R . .
H12B_2 H -0.0450 0.0733 0.9049 0.149 Uiso 1 1 calc R . .
H12C_2 H -0.0741 0.0479 0.9478 0.149 Uiso 1 1 calc R . .
C13_2 C -0.0634(2) 0.16846(15) 0.87967(13) 0.0403(11) Uani 1 1 d U A .
H13_2 H -0.0729 0.1409 0.8619 0.048 Uiso 1 1 calc R . .
C14_2 C -0.0312(2) 0.21043(15) 0.86178(12) 0.0336(10) Uani 1 1 d U . .
C15_2 C -0.0139(2) 0.20864(15) 0.81669(13) 0.0367(10) Uani 1 1 d U A .
H15_2 H -0.0305 0.1804 0.8011 0.044 Uiso 1 1 calc R . .
C16_2 C 0.0322(3) 0.23711(17) 0.74957(13) 0.0454(11) Uani 1 1 d U A .
H16A_2 H -0.0125 0.2534 0.7334 0.054 Uiso 1 1 calc R . .
H16B_2 H 0.0325 0.2024 0.7413 0.054 Uiso 1 1 calc R . .
C17_2 C 0.1108(3) 0.26040(16) 0.73958(13) 0.0448(11) Uani 1 1 d U A .
H17A_2 H 0.1559 0.2383 0.7476 0.054 Uiso 1 1 calc R . .
H17B_2 H 0.1124 0.2674 0.7085 0.054 Uiso 1 1 calc R . .
C18_2 C 0.1383(2) 0.34528(16) 0.74666(12) 0.0361(10) Uani 1 1 d U A .
H18_2 H 0.1454 0.3450 0.7165 0.043 Uiso 1 1 calc R . .
C19_2 C 0.1513(2) 0.39050(15) 0.76891(12) 0.0334(10) Uani 1 1 d U . .
C20_2 C 0.1450(2) 0.39438(15) 0.81429(12) 0.0311(10) Uani 1 1 d U A .
C21_2 C 0.1637(2) 0.43996(15) 0.83403(13) 0.0371(10) Uani 1 1 d U . .
C22_2 C 0.1550(3) 0.44675(15) 0.88232(13) 0.0426(11) Uani 1 1 d U A .
C23_2 C 0.2126(3) 0.41300(17) 0.90745(14) 0.0515(12) Uani 1 1 d U . .
H23A_2 H 0.2065 0.4178 0.9383 0.077 Uiso 1 1 calc R A .
H23B_2 H 0.2680 0.4204 0.9002 0.077 Uiso 1 1 calc R . .
H23C_2 H 0.2002 0.3792 0.8999 0.077 Uiso 1 1 calc R . .
C24_2 C 0.0680(3) 0.43688(18) 0.89396(14) 0.0545(13) Uani 1 1 d U . .
H24A_2 H 0.0626 0.4416 0.9249 0.082 Uiso 1 1 calc R A .
H24B_2 H 0.0536 0.4034 0.8863 0.082 Uiso 1 1 calc R . .
H24C_2 H 0.0320 0.4594 0.8782 0.082 Uiso 1 1 calc R . .
C25_2 C 0.1750(4) 0.49889(17) 0.89668(16) 0.0704(16) Uani 1 1 d U . .
H25A_2 H 0.1684 0.5018 0.9277 0.106 Uiso 1 1 calc R A .
H25B_2 H 0.1386 0.5216 0.8814 0.106 Uiso 1 1 calc R . .
H25C_2 H 0.2307 0.5064 0.8901 0.106 Uiso 1 1 calc R . .
C26_2 C 0.1906(3) 0.47705(16) 0.80799(14) 0.0446(11) Uani 1 1 d U A .
H26_2 H 0.2039 0.5072 0.8214 0.053 Uiso 1 1 calc R . .
C27_2 C 0.1999(3) 0.47373(15) 0.76347(14) 0.0440(11) Uani 1 1 d DU . .
C28_2 C 0.2340(3) 0.51529(17) 0.73703(16) 0.0627(14) Uani 1 1 d DU A .
C29A_2 C 0.1589(5) 0.5407(3) 0.7131(3) 0.099(3) Uani 0.785(9) 1 d PDU A 1
H29A_2 H 0.1212 0.5518 0.7344 0.148 Uiso 0.785(9) 1 calc PR A 1
H29B_2 H 0.1319 0.5174 0.6937 0.148 Uiso 0.785(9) 1 calc PR A 1
H29C_2 H 0.1773 0.5686 0.6966 0.148 Uiso 0.785(9) 1 calc PR A 1
C30A_2 C 0.2697(5) 0.5560(2) 0.7654(2) 0.076(3) Uani 0.785(9) 1 d PDU A 1
H30A_2 H 0.2298 0.5667 0.7857 0.114 Uiso 0.785(9) 1 calc PR A 1
H30B_2 H 0.2846 0.5835 0.7474 0.114 Uiso 0.785(9) 1 calc PR A 1
H30C_2 H 0.3176 0.5440 0.7814 0.114 Uiso 0.785(9) 1 calc PR A 1
C31A_2 C 0.2898(8) 0.4978(3) 0.7058(4) 0.138(6) Uani 0.785(9) 1 d PDU A 1
H31A_2 H 0.3099 0.5254 0.6895 0.207 Uiso 0.785(9) 1 calc PR A 1
H31B_2 H 0.2622 0.4749 0.6862 0.207 Uiso 0.785(9) 1 calc PR A 1
H31C_2 H 0.3350 0.4814 0.7208 0.207 Uiso 0.785(9) 1 calc PR A 1
C29B_2 C 0.3304(10) 0.5141(11) 0.7470(9) 0.089(10) Uiso 0.215(9) 1 d PD A 2
H29D_2 H 0.3506 0.4811 0.7426 0.133 Uiso 0.215(9) 1 calc PR A 2
H29E_2 H 0.3421 0.5239 0.7769 0.133 Uiso 0.215(9) 1 calc PR A 2
H29F_2 H 0.3568 0.5366 0.7276 0.133 Uiso 0.215(9) 1 calc PR A 2
C30B_2 C 0.230(2) 0.5053(12) 0.6875(6) 0.098(12) Uiso 0.215(9) 1 d PD A 2
H30D_2 H 0.2486 0.4722 0.6820 0.147 Uiso 0.215(9) 1 calc PR A 2
H30E_2 H 0.2642 0.5286 0.6730 0.147 Uiso 0.215(9) 1 calc PR A 2
H30F_2 H 0.1743 0.5089 0.6764 0.147 Uiso 0.215(9) 1 calc PR A 2
C31B_2 C 0.2073(16) 0.5637(6) 0.7439(8) 0.072(9) Uiso 0.215(9) 1 d PD A 2
H31D_2 H 0.2346 0.5858 0.7246 0.107 Uiso 0.215(9) 1 calc PR A 2
H31E_2 H 0.2197 0.5730 0.7738 0.107 Uiso 0.215(9) 1 calc PR A 2
H31F_2 H 0.1491 0.5655 0.7380 0.107 Uiso 0.215(9) 1 calc PR A 2
C32_2 C 0.1779(2) 0.43036(16) 0.74504(13) 0.0405(11) Uani 1 1 d U A .
H32_2 H 0.1807 0.4270 0.7148 0.049 Uiso 1 1 calc R . .
C33_2 C 0.2355(3) 0.20608(17) 0.90199(13) 0.0455(12) Uani 1 1 d U . .
C34_2 C 0.1660(3) 0.1895(2) 0.91983(16) 0.0665(15) Uani 1 1 d U C .
H34_2 H 0.1154 0.2012 0.9091 0.080 Uiso 1 1 calc R . .
C35_2 C 0.1689(3) 0.1563(2) 0.95306(17) 0.0744(17) Uani 1 1 d U . .
H35_2 H 0.1205 0.1456 0.9653 0.089 Uiso 1 1 calc R C .
C36_2 C 0.2405(4) 0.13886(19) 0.96825(16) 0.0662(15) Uani 1 1 d U C .
H36_2 H 0.2425 0.1152 0.9905 0.079 Uiso 1 1 calc R . .
C37_2 C 0.3096(3) 0.1553(2) 0.95157(15) 0.0657(15) Uani 1 1 d U . .
H37_2 H 0.3599 0.1436 0.9627 0.079 Uiso 1 1 calc R C .
C38_2 C 0.3072(3) 0.18861(19) 0.91898(15) 0.0567(13) Uani 1 1 d U C .
H38_2 H 0.3561 0.1999 0.9078 0.068 Uiso 1 1 calc R . .
Al1_3 Al 0.39268(7) 0.26114(4) 0.80252(4) 0.0323(3) Uani 1 1 d U C .
P1_3 P 0.55386(13) 0.2785(2) 0.74323(14) 0.0302(14) Uani 0.541(12) 1 d PU . 1
P1_3 P 0.55950(16) 0.2526(3) 0.75951(18) 0.0306(16) Uani 0.459(12) 1 d PU . 2
O1_3 O 0.33626(15) 0.22494(9) 0.76291(8) 0.0344(7) Uani 1 1 d U . .
O2_3 O 0.45096(16) 0.21302(10) 0.82876(8) 0.0390(7) Uani 1 1 d U . .
O3_3 O 0.47358(15) 0.27303(11) 0.76284(9) 0.0433(7) Uani 1 1 d U . .
O4_3 O 0.31089(15) 0.25662(10) 0.84303(8) 0.0390(7) Uani 1 1 d U . .
N1_3 N 0.34142(18) 0.32172(11) 0.77827(11) 0.0341(8) Uani 1 1 d U . .
N2_3 N 0.44511(18) 0.31083(12) 0.84155(11) 0.0354(8) Uani 1 1 d U . .
C1_3 C 0.3137(2) 0.23647(15) 0.72308(13) 0.0341(10) Uani 1 1 d U . .
C2_3 C 0.2962(2) 0.19892(15) 0.69248(12) 0.0378(10) Uani 1 1 d U . .
C3_3 C 0.3087(3) 0.14585(16) 0.70425(13) 0.0437(11) Uani 1 1 d U . .
C4_3 C 0.3969(3) 0.13716(16) 0.71754(15) 0.0530(12) Uani 1 1 d U . .
H4A_3 H 0.4047 0.1029 0.7252 0.079 Uiso 1 1 calc R . .
H4B_3 H 0.4118 0.1576 0.7423 0.079 Uiso 1 1 calc R . .
H4C_3 H 0.4308 0.1454 0.6936 0.079 Uiso 1 1 calc R . .
C5_3 C 0.2552(3) 0.13117(19) 0.74058(15) 0.0639(14) Uani 1 1 d U . .
H5A_3 H 0.2645 0.0969 0.7478 0.096 Uiso 1 1 calc R . .
H5B_3 H 0.1987 0.1358 0.7315 0.096 Uiso 1 1 calc R . .
H5C_3 H 0.2679 0.1513 0.7659 0.096 Uiso 1 1 calc R . .
C6_3 C 0.2884(3) 0.11184(18) 0.66653(15) 0.0654(15) Uani 1 1 d U . .
H6A_3 H 0.2974 0.0781 0.6755 0.098 Uiso 1 1 calc R . .
H6B_3 H 0.3228 0.1195 0.6426 0.098 Uiso 1 1 calc R . .
H6C_3 H 0.2319 0.1161 0.6573 0.098 Uiso 1 1 calc R . .
C7_3 C 0.2678(3) 0.21295(18) 0.65204(14) 0.0492(12) Uani 1 1 d U . .
H7_3 H 0.2555 0.1879 0.6318 0.059 Uiso 1 1 calc R . .
C8_3 C 0.2559(3) 0.26029(18) 0.63863(14) 0.0531(13) Uani 1 1 d DU D .
C9_3 C 0.2255(4) 0.2735(2) 0.59236(16) 0.0812(19) Uani 1 1 d DU . .
C10A_3 C 0.1981(6) 0.2254(3) 0.5673(2) 0.071(3) Uani 0.750(12) 1 d PDU D 1
H10A_3 H 0.1586 0.2079 0.5839 0.106 Uiso 0.750(12) 1 calc PR D 1
H10B_3 H 0.2450 0.2046 0.5633 0.106 Uiso 0.750(12) 1 calc PR D 1
H10C_3 H 0.1740 0.2342 0.5391 0.106 Uiso 0.750(12) 1 calc PR D 1
C11A_3 C 0.1393(7) 0.2992(4) 0.5977(3) 0.121(5) Uani 0.750(12) 1 d PDU D 1
H11A_3 H 0.1036 0.2770 0.6125 0.181 Uiso 0.750(12) 1 calc PR D 1
H11B_3 H 0.1156 0.3073 0.5693 0.181 Uiso 0.750(12) 1 calc PR D 1
H11C_3 H 0.1465 0.3290 0.6147 0.181 Uiso 0.750(12) 1 calc PR D 1
C12A_3 C 0.2801(10) 0.3009(5) 0.5705(3) 0.143(7) Uani 0.750(12) 1 d PDU D 1
H12A_3 H 0.2578 0.3085 0.5417 0.214 Uiso 0.750(12) 1 calc PR D 1
H12B_3 H 0.3301 0.2825 0.5681 0.214 Uiso 0.750(12) 1 calc PR D 1
H12C_3 H 0.2913 0.3312 0.5862 0.214 Uiso 0.750(12) 1 calc PR D 1
C10B_3 C 0.2070(14) 0.3309(6) 0.5878(7) 0.066(7) Uiso 0.250(12) 1 d PD D 2
H10D_3 H 0.2507 0.3494 0.6020 0.099 Uiso 0.250(12) 1 calc PR D 2
H10E_3 H 0.1563 0.3385 0.6013 0.099 Uiso 0.250(12) 1 calc PR D 2
H10F_3 H 0.2027 0.3397 0.5573 0.099 Uiso 0.250(12) 1 calc PR D 2
C11B_3 C 0.3109(12) 0.2752(10) 0.5656(8) 0.071(9) Uiso 0.250(12) 1 d PD D 2
H11D_3 H 0.3503 0.2957 0.5812 0.107 Uiso 0.250(12) 1 calc PR D 2
H11E_3 H 0.2999 0.2887 0.5368 0.107 Uiso 0.250(12) 1 calc PR D 2
H11F_3 H 0.3324 0.2422 0.5631 0.107 Uiso 0.250(12) 1 calc PR D 2
C12B_3 C 0.1707(17) 0.2451(10) 0.5726(9) 0.089(12) Uiso 0.250(12) 1 d PD D 2
H12D_3 H 0.1579 0.2578 0.5437 0.134 Uiso 0.250(12) 1 calc PR D 2
H12E_3 H 0.1218 0.2445 0.5891 0.134 Uiso 0.250(12) 1 calc PR D 2
H12F_3 H 0.1920 0.2120 0.5704 0.134 Uiso 0.250(12) 1 calc PR D 2
C13_3 C 0.2753(3) 0.29613(17) 0.66807(14) 0.0465(12) Uani 1 1 d U . .
H13_3 H 0.2690 0.3292 0.6597 0.056 Uiso 1 1 calc R D .
C14_3 C 0.3039(2) 0.28550(15) 0.70995(12) 0.0353(10) Uani 1 1 d U C .
C15_3 C 0.3165(2) 0.32564(15) 0.73893(13) 0.0359(10) Uani 1 1 d U C .
H15_3 H 0.3056 0.3574 0.7282 0.043 Uiso 1 1 calc R . .
C16_3 C 0.3486(2) 0.36441(15) 0.80621(14) 0.0421(11) Uani 1 1 d U C .
H16A_3 H 0.3060 0.3642 0.8275 0.051 Uiso 1 1 calc R . .
H16B_3 H 0.3436 0.3946 0.7890 0.051 Uiso 1 1 calc R . .
C17_3 C 0.4315(3) 0.36152(15) 0.82882(14) 0.0456(11) Uani 1 1 d U C .
H17A_3 H 0.4734 0.3722 0.8092 0.055 Uiso 1 1 calc R . .
H17B_3 H 0.4337 0.3828 0.8544 0.055 Uiso 1 1 calc R . .
C18_3 C 0.4867(2) 0.30096(15) 0.87617(13) 0.0366(10) Uani 1 1 d U C .
H18_3 H 0.5047 0.3275 0.8935 0.044 Uiso 1 1 calc R . .
C19_3 C 0.5079(2) 0.25319(15) 0.89060(12) 0.0340(10) Uani 1 1 d U . .
C20_3 C 0.4912(2) 0.21074(15) 0.86623(13) 0.0359(10) Uani 1 1 d U C .
C21_3 C 0.5181(3) 0.16519(16) 0.88285(14) 0.0464(12) Uani 1 1 d U . .
C22_3 C 0.5048(3) 0.11813(18) 0.85677(17) 0.0673(16) Uani 1 1 d U C .
C23_3 C 0.5470(3) 0.1217(2) 0.81378(17) 0.0794(18) Uani 1 1 d U . .
H23A_3 H 0.5385 0.0914 0.7976 0.119 Uiso 1 1 calc R C .
H23B_3 H 0.6047 0.1268 0.8193 0.119 Uiso 1 1 calc R . .
H23C_3 H 0.5245 0.1490 0.7971 0.119 Uiso 1 1 calc R . .
C24_3 C 0.4143(3) 0.10991(18) 0.84823(17) 0.0725(16) Uani 1 1 d U . .
H24A_3 H 0.4059 0.0797 0.8320 0.109 Uiso 1 1 calc R C .
H24B_3 H 0.3916 0.1372 0.8316 0.109 Uiso 1 1 calc R . .
H24C_3 H 0.3877 0.1075 0.8756 0.109 Uiso 1 1 calc R . .
C25_3 C 0.5386(4) 0.0734(2) 0.8812(2) 0.105(3) Uani 1 1 d U . .
H25A_3 H 0.5289 0.0442 0.8637 0.157 Uiso 1 1 calc R C .
H25B_3 H 0.5118 0.0700 0.9085 0.157 Uiso 1 1 calc R . .
H25C_3 H 0.5965 0.0775 0.8868 0.157 Uiso 1 1 calc R . .
C26_3 C 0.5572(3) 0.16466(18) 0.92305(14) 0.0514(12) Uani 1 1 d U C .
H26_3 H 0.5749 0.1341 0.9341 0.062 Uiso 1 1 calc R . .
C27_3 C 0.5727(3) 0.20592(17) 0.94866(13) 0.0459(12) Uani 1 1 d U . .
C28_3 C 0.6129(3) 0.20361(19) 0.99359(14) 0.0606(14) Uani 1 1 d U C .
C29_3 C 0.6339(4) 0.1517(2) 1.00705(17) 0.0868(19) Uani 1 1 d U . .
H29A_3 H 0.6711 0.1377 0.9868 0.130 Uiso 1 1 calc R C .
H29B_3 H 0.5848 0.1320 1.0070 0.130 Uiso 1 1 calc R . .
H29C_3 H 0.6594 0.1519 1.0360 0.130 Uiso 1 1 calc R . .
C30_3 C 0.5564(5) 0.2236(3) 1.02556(17) 0.111(3) Uani 1 1 d U . .
H30A_3 H 0.5818 0.2220 1.0544 0.167 Uiso 1 1 calc R C .
H30B_3 H 0.5068 0.2043 1.0247 0.167 Uiso 1 1 calc R . .
H30C_3 H 0.5436 0.2575 1.0184 0.167 Uiso 1 1 calc R . .
C31_3 C 0.6911(4) 0.2329(2) 0.99429(19) 0.095(2) Uani 1 1 d U . .
H31A_3 H 0.7274 0.2191 0.9735 0.143 Uiso 1 1 calc R C .
H31B_3 H 0.7168 0.2316 1.0231 0.143 Uiso 1 1 calc R . .
H31C_3 H 0.6792 0.2668 0.9867 0.143 Uiso 1 1 calc R . .
C32_3 C 0.5487(3) 0.24943(17) 0.93094(13) 0.0441(11) Uani 1 1 d U C .
H32_3 H 0.5601 0.2784 0.9466 0.053 Uiso 1 1 calc R . .
C33A_3 C 0.562(2) 0.2310(12) 0.7054(7) 0.047(10) Uiso 0.48(3) 1 d PDU . 1
C34A_3 C 0.621(3) 0.199(2) 0.6943(10) 0.051(9) Uani 0.48(3) 1 d PDU . 1
H34A_3 H 0.6607 0.1887 0.7154 0.061 Uiso 0.48(3) 1 calc PR . 1
C35A_3 C 0.6245(10) 0.1808(9) 0.6522(8) 0.069(6) Uani 0.48(3) 1 d PDU . 1
H35A_3 H 0.6643 0.1579 0.6448 0.083 Uiso 0.48(3) 1 calc PR . 1
C36A_3 C 0.5690(10) 0.1972(11) 0.6225(6) 0.073(6) Uani 0.48(3) 1 d PDU . 1
H36A_3 H 0.5697 0.1844 0.5942 0.088 Uiso 0.48(3) 1 calc PR . 1
C37A_3 C 0.5124(10) 0.2312(10) 0.6313(6) 0.059(5) Uani 0.48(3) 1 d PDU . 1
H37A_3 H 0.4737 0.2412 0.6099 0.071 Uiso 0.48(3) 1 calc PR . 1
C38A_3 C 0.513(2) 0.2506(15) 0.6722(11) 0.054(8) Uani 0.48(3) 1 d PDU . 1
H38A_3 H 0.4790 0.2776 0.6779 0.065 Uiso 0.48(3) 1 calc PR . 1
C33B_3 C 0.5623(14) 0.2359(8) 0.7007(6) 0.026(6) Uani 0.52(3) 1 d PDU . 2
H33B_3 H 0.5650 0.2609 0.7218 0.031 Uiso 0.52(3) 1 calc PR . 2
C34B_3 C 0.614(3) 0.1964(19) 0.7031(10) 0.054(9) Uani 0.52(3) 1 d PDU . 2
H34B_3 H 0.6470 0.1915 0.7282 0.064 Uiso 0.52(3) 1 calc PR . 2
C35B_3 C 0.6170(9) 0.1636(9) 0.6690(8) 0.068(6) Uani 0.52(3) 1 d PDU . 2
H35B_3 H 0.6550 0.1378 0.6700 0.081 Uiso 0.52(3) 1 calc PR . 2
C36B_3 C 0.5654(9) 0.1688(9) 0.6343(6) 0.072(6) Uani 0.52(3) 1 d PDU . 2
H36B_3 H 0.5681 0.1466 0.6111 0.086 Uiso 0.52(3) 1 calc PR . 2
C37B_3 C 0.5101(10) 0.2051(10) 0.6322(6) 0.064(5) Uani 0.52(3) 1 d PDU . 2
H37B_3 H 0.4745 0.2083 0.6077 0.077 Uiso 0.52(3) 1 calc PR . 2
C38B_3 C 0.506(2) 0.2376(13) 0.6661(9) 0.046(6) Uani 0.52(3) 1 d PDU . 2
H38B_3 H 0.4648 0.2614 0.6658 0.056 Uiso 0.52(3) 1 calc PR . 2
O1_4 O -0.3525(3) 0.37254(18) 0.97598(12) 0.1033(14) Uani 1 1 d DU . .
C1_4 C -0.2763(4) 0.3931(4) 0.9763(2) 0.128(3) Uani 1 1 d DU . .
H1A_4 H -0.2772 0.4225 0.9580 0.154 Uiso 1 1 calc R . .
H1B_4 H -0.2378 0.3697 0.9645 0.154 Uiso 1 1 calc R . .
C2_4 C -0.2519(6) 0.4055(5) 1.0181(2) 0.189(5) Uani 1 1 d DU . .
H2A_4 H -0.2415 0.4409 1.0202 0.227 Uiso 1 1 calc R . .
H2B_4 H -0.2018 0.3880 1.0267 0.227 Uiso 1 1 calc R . .
C3_4 C -0.3162(5) 0.3919(5) 1.0462(2) 0.181(5) Uani 1 1 d DU . .
H3A_4 H -0.3006 0.3634 1.0640 0.217 Uiso 1 1 calc R . .
H3B_4 H -0.3296 0.4192 1.0654 0.217 Uiso 1 1 calc R . .
C4_4 C -0.3813(5) 0.3808(4) 1.0179(2) 0.143(3) Uani 1 1 d DU . .
H4A_4 H -0.4202 0.4080 1.0170 0.171 Uiso 1 1 calc R . .
H4B_4 H -0.4091 0.3513 1.0279 0.171 Uiso 1 1 calc R . .
O1_5 O 0.1288(4) 0.4224(2) 0.63203(19) 0.143(2) Uani 1 1 d DU . .
C1_5 C 0.1405(6) 0.4433(4) 0.5903(3) 0.169(4) Uani 1 1 d DU . .
H1A_5 H 0.1909 0.4306 0.5787 0.203 Uiso 1 1 calc R . .
H1B_5 H 0.1456 0.4790 0.5930 0.203 Uiso 1 1 calc R . .
C2_5 C 0.0729(7) 0.4315(3) 0.5610(3) 0.160(4) Uani 1 1 d DU . .
H2A_5 H 0.0804 0.3997 0.5467 0.192 Uiso 1 1 calc R . .
H2B_5 H 0.0637 0.4570 0.5389 0.192 Uiso 1 1 calc R . .
C3_5 C 0.0074(6) 0.4299(4) 0.5916(3) 0.172(4) Uani 1 1 d DU . .
H3A_5 H -0.0191 0.4620 0.5933 0.206 Uiso 1 1 calc R . .
H3B_5 H -0.0333 0.4054 0.5825 0.206 Uiso 1 1 calc R . .
C4_5 C 0.0450(5) 0.4167(4) 0.6333(3) 0.150(3) Uani 1 1 d DU . .
H4A_5 H 0.0238 0.4377 0.6560 0.180 Uiso 1 1 calc R . .
H4B_5 H 0.0321 0.3825 0.6402 0.180 Uiso 1 1 calc R . .
O1_6 O 0.3985(6) 0.1909(4) 0.5295(2) 0.227(3) Uani 0.467(17) 1 d PDU E 1
C1_6 C 0.369(3) 0.1413(7) 0.5210(7) 0.244(11) Uani 0.467(17) 1 d PDU E 1
H1A_6 H 0.3103 0.1387 0.5250 0.292 Uiso 0.467(17) 1 calc PR E 1
H1B_6 H 0.3975 0.1171 0.5394 0.292 Uiso 0.467(17) 1 calc PR E 1
C2_6 C 0.3885(16) 0.1360(6) 0.4754(8) 0.172(9) Uani 0.467(17) 1 d PDU E 1
H2A_6 H 0.4464 0.1406 0.4706 0.206 Uiso 0.467(17) 1 calc PR E 1
H2B_6 H 0.3699 0.1047 0.4629 0.206 Uiso 0.467(17) 1 calc PR E 1
C3_6 C 0.3395(14) 0.1771(6) 0.4604(7) 0.157(8) Uani 0.467(17) 1 d PDU E 1
H3A_6 H 0.3482 0.1848 0.4299 0.188 Uiso 0.467(17) 1 calc PR E 1
H3B_6 H 0.2816 0.1714 0.4644 0.188 Uiso 0.467(17) 1 calc PR E 1
C4_6 C 0.3705(11) 0.2138(5) 0.4883(4) 0.107(5) Uani 0.467(17) 1 d PDU E 1
H4A_6 H 0.3282 0.2381 0.4937 0.129 Uiso 0.467(17) 1 calc PR E 1
H4B_6 H 0.4158 0.2306 0.4750 0.129 Uiso 0.467(17) 1 calc PR E 1
O1B_6 O 0.3985(6) 0.1909(4) 0.5295(2) 0.227(3) Uani 0.533(17) 1 d PDU E 2
C1B_6 C 0.3848(17) 0.1398(5) 0.5371(5) 0.168(7) Uani 0.533(17) 1 d PDU E 2
H1B1_6 H 0.4256 0.1273 0.5583 0.201 Uiso 0.533(17) 1 calc PR E 2
H1B2_6 H 0.3310 0.1351 0.5488 0.201 Uiso 0.533(17) 1 calc PR E 2
C2B_6 C 0.3901(16) 0.1135(6) 0.4972(5) 0.188(8) Uani 0.533(17) 1 d PDU E 2
H2B1_6 H 0.3402 0.0949 0.4906 0.225 Uiso 0.533(17) 1 calc PR E 2
H2B2_6 H 0.4362 0.0908 0.4984 0.225 Uiso 0.533(17) 1 calc PR E 2
C3B_6 C 0.4018(18) 0.1525(7) 0.4639(6) 0.201(9) Uani 0.533(17) 1 d PDU E 2
H3B1_6 H 0.4578 0.1645 0.4633 0.241 Uiso 0.533(17) 1 calc PR E 2
H3B2_6 H 0.3818 0.1431 0.4347 0.241 Uiso 0.533(17) 1 calc PR E 2
C4B_6 C 0.3490(18) 0.1851(9) 0.4851(6) 0.233(10) Uani 0.533(17) 1 d PDU E 2
H4B1_6 H 0.2954 0.1705 0.4890 0.280 Uiso 0.533(17) 1 calc PR E 2
H4B2_6 H 0.3428 0.2164 0.4697 0.280 Uiso 0.533(17) 1 calc PR E 2
O1_7 O 0.0409(6) 0.0843(3) 0.8099(3) 0.191(3) Uani 1 1 d DU . .
C1_7 C 0.1114(5) 0.1089(4) 0.8259(4) 0.178(4) Uani 1 1 d DU . .
H1A_7 H 0.0977 0.1303 0.8501 0.214 Uiso 1 1 calc R . .
H1B_7 H 0.1330 0.1295 0.8029 0.214 Uiso 1 1 calc R . .
C2_7 C 0.1728(6) 0.0731(4) 0.8405(4) 0.192(4) Uani 1 1 d DU . .
H2A_7 H 0.2161 0.0706 0.8198 0.230 Uiso 1 1 calc R . .
H2B_7 H 0.1968 0.0822 0.8690 0.230 Uiso 1 1 calc R . .
C3_7 C 0.1284(8) 0.0273(4) 0.8430(6) 0.251(7) Uani 1 1 d DU . .
H3A_7 H 0.1562 0.0014 0.8274 0.301 Uiso 1 1 calc R . .
H3B_7 H 0.1242 0.0172 0.8734 0.301 Uiso 1 1 calc R . .
C4_7 C 0.0517(9) 0.0357(4) 0.8242(5) 0.224(5) Uani 1 1 d DU . .
H4A_7 H 0.0108 0.0281 0.8454 0.269 Uiso 1 1 calc R . .
H4B_7 H 0.0431 0.0135 0.7995 0.269 Uiso 1 1 calc R . .
O1_8 O -0.6417(6) 0.4260(4) 0.5645(3) 0.230(4) Uani 1 1 d DU . .
C1_8 C -0.5690(6) 0.4009(6) 0.5607(3) 0.223(6) Uani 1 1 d DU . .
H1A_8 H -0.5307 0.4212 0.5451 0.267 Uiso 1 1 calc R . .
H1B_8 H -0.5785 0.3706 0.5440 0.267 Uiso 1 1 calc R . .
C2_8 C -0.5350(6) 0.3891(5) 0.6030(3) 0.211(5) Uani 1 1 d DU . .
H2A_8 H -0.4778 0.3987 0.6055 0.254 Uiso 1 1 calc R . .
H2B_8 H -0.5392 0.3538 0.6086 0.254 Uiso 1 1 calc R . .
C3_8 C -0.5827(6) 0.4168(5) 0.6331(3) 0.224(6) Uani 1 1 d DU . .
H3A_8 H -0.5988 0.3958 0.6570 0.269 Uiso 1 1 calc R . .
H3B_8 H -0.5510 0.4445 0.6451 0.269 Uiso 1 1 calc R . .
C4_8 C -0.6482(7) 0.4331(5) 0.6105(4) 0.282(7) Uani 1 1 d DU . .
H4A_8 H -0.6555 0.4682 0.6164 0.339 Uiso 1 1 calc R . .
H4B_8 H -0.6963 0.4158 0.6201 0.339 Uiso 1 1 calc R . .
O1_9 O -0.1099(7) 0.4980(4) 0.9612(3) 0.241(4) Uani 1 1 d U . .
C1_9 C -0.1917(8) 0.5192(6) 0.9612(5) 0.192(7) Uani 1 1 d U . .
H1A_9 H -0.2273 0.5043 0.9387 0.231 Uiso 1 1 calc R . .
H1B_9 H -0.2159 0.5149 0.9895 0.231 Uiso 1 1 calc R . .
C2_9 C -0.1785(14) 0.5677(10) 0.9527(6) 0.295(16) Uani 1 1 d U . .
H2A_9 H -0.2137 0.5772 0.9277 0.354 Uiso 1 1 calc R . .
H2B_9 H -0.1952 0.5869 0.9776 0.354 Uiso 1 1 calc R . .
C3_9 C -0.1074(14) 0.5792(5) 0.9448(6) 0.274(12) Uani 1 1 d U . .
H3A_9 H -0.0889 0.6053 0.9647 0.329 Uiso 1 1 calc R . .
H3B_9 H -0.1057 0.5919 0.9151 0.329 Uiso 1 1 calc R . .
C4_9 C -0.0598(6) 0.5420(4) 0.9491(4) 0.158(4) Uani 1 1 d U . .
H4A_9 H -0.0180 0.5484 0.9719 0.190 Uiso 1 1 calc R . .
H4B_9 H -0.0330 0.5357 0.9219 0.190 Uiso 1 1 calc R . .
O1_10 O -0.7520(11) 0.5051(6) 0.4822(6) 0.357(8) Uani 1 1 d DU . .
C1_10 C -0.7573(11) 0.5255(7) 0.4395(5) 0.323(9) Uani 1 1 d DU . .
H1A_10 H -0.7696 0.5606 0.4411 0.388 Uiso 1 1 calc R . .
H1B_10 H -0.8010 0.5094 0.4223 0.388 Uiso 1 1 calc R . .
C2_10 C -0.6811(13) 0.5182(8) 0.4194(5) 0.306(8) Uani 1 1 d DU . .
H2A_10 H -0.6868 0.4933 0.3966 0.367 Uiso 1 1 calc R . .
H2B_10 H -0.6633 0.5489 0.4062 0.367 Uiso 1 1 calc R . .
C3_10 C -0.6234(10) 0.5028(8) 0.4518(7) 0.333(9) Uani 1 1 d DU . .
H3A_10 H -0.6039 0.4695 0.4460 0.399 Uiso 1 1 calc R . .
H3B_10 H -0.5769 0.5252 0.4538 0.399 Uiso 1 1 calc R . .
C4_10 C -0.6666(13) 0.5042(10) 0.4886(6) 0.337(9) Uani 1 1 d DU . .
H4A_10 H -0.6500 0.5333 0.5052 0.404 Uiso 1 1 calc R . .
H4B_10 H -0.6519 0.4754 0.5062 0.404 Uiso 1 1 calc R . .

loop_
_atom_site_aniso_label
_atom_site_aniso_U_11
_atom_site_aniso_U_22
_atom_site_aniso_U_33
_atom_site_aniso_U_23
_atom_site_aniso_U_13
_atom_site_aniso_U_12
Al1_1 0.0269(7) 0.0362(7) 0.0283(6) 0.0007(5) 0.0014(5) 0.0005(5)
P1_1 0.0315(13) 0.0299(14) 0.031(3) -0.0005(11) -0.0026(11) -0.0007(10)
P1_1 0.0292(14) 0.0400(15) 0.035(4) -0.0043(13) -0.0027(12) 0.0052(10)
O1_1 0.0392(16) 0.0431(18) 0.0327(15) 0.0049(13) 0.0064(13) 0.0110(14)
O2_1 0.0381(16) 0.0375(17) 0.0302(15) 0.0014(13) 0.0056(12) 0.0047(14)
O3_1 0.0292(16) 0.0376(18) 0.0654(19) -0.0025(15) 0.0003(14) -0.0044(14)
O4_1 0.0276(16) 0.085(2) 0.0352(16) -0.0035(15) 0.0002(13) -0.0066(16)
N1_1 0.0301(19) 0.040(2) 0.0299(18) -0.0017(16) -0.0018(15) 0.0060(17)
N2_1 0.0337(19) 0.036(2) 0.0252(18) -0.0005(16) 0.0056(15) -0.0015(16)
C1_1 0.026(2) 0.031(3) 0.038(2) -0.002(2) -0.0021(18) -0.0015(19)
C2_1 0.046(3) 0.025(2) 0.043(3) -0.003(2) -0.003(2) -0.003(2)
C3_1 0.110(5) 0.029(3) 0.041(3) 0.003(2) -0.004(3) 0.020(3)
C4_1 0.126(5) 0.070(4) 0.056(3) -0.015(3) -0.037(3) 0.044(4)
C5_1 0.143(6) 0.063(4) 0.064(4) 0.010(3) 0.041(4) -0.017(4)
C6_1 0.217(8) 0.057(4) 0.053(3) 0.013(3) 0.000(4) 0.064(5)
C7_1 0.056(3) 0.021(2) 0.055(3) 0.000(2) -0.004(2) 0.003(2)
C8_1 0.038(2) 0.029(3) 0.053(3) -0.007(2) 0.006(2) -0.003(2)
C9_1 0.071(3) 0.030(3) 0.063(3) -0.007(2) 0.016(3) 0.005(3)
C10A_1 0.102(10) 0.049(6) 0.089(8) -0.028(6) 0.027(7) -0.010(6)
C11A_1 0.063(7) 0.083(9) 0.135(10) -0.036(8) 0.004(6) 0.028(6)
C12A_1 0.162(16) 0.061(10) 0.094(9) 0.010(7) 0.072(9) 0.046(10)
C10B_1 0.18(3) 0.061(15) 0.24(4) -0.07(2) 0.19(3) -0.03(2)
C11B_1 0.17(2) 0.12(2) 0.110(18) -0.097(17) -0.047(16) 0.048(17)
C12B_1 0.102(17) 0.060(12) 0.098(13) -0.016(10) 0.018(12) 0.037(12)
C13_1 0.037(2) 0.034(3) 0.040(2) -0.004(2) 0.0031(19) -0.003(2)
C14_1 0.031(2) 0.034(3) 0.036(2) 0.0004(19) 0.0011(18) 0.0017(19)
C15_1 0.035(2) 0.043(3) 0.028(2) 0.000(2) 0.0061(18) 0.001(2)
C16_1 0.046(3) 0.043(3) 0.028(2) 0.007(2) 0.0011(19) 0.010(2)
C17_1 0.043(3) 0.039(3) 0.036(2) 0.008(2) 0.0095(19) 0.007(2)
C18_1 0.036(2) 0.033(3) 0.035(2) 0.002(2) -0.0022(19) -0.001(2)
C19_1 0.029(2) 0.037(3) 0.033(2) -0.005(2) 0.0005(18) -0.0056(19)
C20_1 0.026(2) 0.040(3) 0.028(2) -0.003(2) 0.0009(18) -0.003(2)
C21_1 0.032(2) 0.044(3) 0.029(2) -0.002(2) 0.0013(18) -0.006(2)
C22_1 0.072(3) 0.053(3) 0.033(2) 0.006(2) 0.015(2) 0.007(3)
C23_1 0.078(4) 0.111(5) 0.043(3) 0.011(3) -0.004(3) 0.045(4)
C24_1 0.127(5) 0.050(4) 0.069(4) 0.005(3) 0.047(3) -0.012(3)
C25_1 0.125(5) 0.073(4) 0.040(3) 0.018(3) 0.033(3) 0.023(4)
C26_1 0.041(3) 0.054(3) 0.029(2) -0.004(2) 0.0059(19) -0.011(2)
C27_1 0.038(3) 0.051(3) 0.035(3) -0.016(2) 0.006(2) -0.007(2)
C28_1 0.049(3) 0.049(3) 0.043(3) -0.017(2) 0.012(2) 0.000(2)
C29_1 0.057(3) 0.078(4) 0.079(4) -0.032(3) 0.030(3) -0.003(3)
C30_1 0.081(4) 0.050(3) 0.046(3) -0.019(2) 0.004(3) 0.001(3)
C31_1 0.075(4) 0.062(4) 0.056(3) -0.015(3) 0.011(3) 0.019(3)
C32_1 0.039(2) 0.036(3) 0.039(3) -0.003(2) 0.004(2) -0.005(2)
C33_1 0.030(2) 0.039(3) 0.068(3) -0.008(2) -0.016(2) 0.000(2)
C34_1 0.058(3) 0.044(3) 0.084(4) 0.003(3) -0.004(3) 0.002(3)
C35_1 0.070(5) 0.044(4) 0.211(8) 0.016(4) -0.002(5) -0.009(3)
C36_1 0.059(5) 0.048(4) 0.330(13) -0.055(6) 0.007(6) 0.002(4)
C37_1 0.051(4) 0.128(7) 0.204(9) -0.114(6) 0.012(5) -0.012(4)
C38_1 0.050(3) 0.071(4) 0.091(4) -0.035(3) -0.002(3) -0.019(3)
Al1_2 0.0259(6) 0.0323(7) 0.0306(6) -0.0029(5) 0.0013(5) 0.0002(5)
P1_2 0.0312(12) 0.032(2) 0.0324(18) -0.0011(17) -0.0018(10) 0.0021(10)
P1_2 0.0317(15) 0.032(3) 0.031(2) -0.005(2) 0.0015(12) 0.0006(13)
O1_2 0.0388(16) 0.0347(17) 0.0361(15) -0.0060(13) 0.0092(13) -0.0037(14)
O2_2 0.0370(16) 0.0382(18) 0.0313(15) -0.0032(13) 0.0025(12) -0.0083(13)
O3_2 0.0309(16) 0.0517(19) 0.0434(17) 0.0077(14) -0.0016(13) 0.0080(14)
O4_2 0.0266(15) 0.0443(18) 0.0590(18) 0.0080(14) -0.0009(13) 0.0022(13)
N1_2 0.0335(19) 0.037(2) 0.0300(18) -0.0028(16) 0.0029(15) -0.0036(17)
N2_2 0.0317(19) 0.035(2) 0.0322(18) -0.0059(17) 0.0016(15) -0.0032(16)
C1_2 0.025(2) 0.035(3) 0.038(2) -0.001(2) 0.0056(18) 0.0016(19)
C2_2 0.046(3) 0.045(3) 0.040(3) -0.007(2) 0.010(2) -0.005(2)
C3_2 0.099(4) 0.059(4) 0.046(3) -0.021(3) 0.033(3) -0.024(3)
C4_2 0.097(5) 0.087(4) 0.047(3) -0.015(3) 0.004(3) -0.044(4)
C5_2 0.107(5) 0.055(4) 0.130(5) -0.042(4) 0.074(4) -0.012(4)
C6_2 0.191(8) 0.099(5) 0.063(4) -0.041(4) 0.062(4) -0.066(5)
C7_2 0.052(3) 0.055(3) 0.036(2) 0.004(2) 0.013(2) -0.005(2)
C8_2 0.049(3) 0.044(3) 0.045(3) 0.003(2) 0.008(2) -0.002(2)
C9_2 0.085(4) 0.045(3) 0.047(3) 0.010(2) 0.012(3) -0.012(3)
C10_2 0.103(5) 0.074(4) 0.055(3) 0.022(3) 0.008(3) -0.023(3)
C11_2 0.109(5) 0.086(4) 0.058(3) 0.010(3) 0.008(3) -0.052(4)
C12_2 0.134(6) 0.049(4) 0.118(5) 0.028(4) 0.033(4) 0.005(4)
C13_2 0.044(3) 0.034(3) 0.044(3) 0.000(2) 0.006(2) -0.004(2)
C14_2 0.031(2) 0.038(3) 0.032(2) -0.001(2) 0.0033(18) 0.001(2)
C15_2 0.036(2) 0.031(3) 0.043(3) -0.007(2) 0.001(2) -0.005(2)
C16_2 0.055(3) 0.049(3) 0.032(2) -0.008(2) 0.002(2) -0.014(2)
C17_2 0.052(3) 0.045(3) 0.038(2) -0.008(2) 0.005(2) -0.008(2)
C18_2 0.033(2) 0.047(3) 0.028(2) 0.002(2) 0.0029(18) -0.002(2)
C19_2 0.029(2) 0.034(3) 0.037(2) 0.003(2) 0.0004(18) 0.0011(19)
C20_2 0.023(2) 0.033(3) 0.038(2) 0.002(2) 0.0011(17) 0.0013(18)
C21_2 0.034(2) 0.031(3) 0.046(3) 0.000(2) 0.0008(19) 0.002(2)
C22_2 0.053(3) 0.032(3) 0.042(3) -0.002(2) 0.003(2) 0.000(2)
C23_2 0.063(3) 0.045(3) 0.046(3) -0.005(2) -0.010(2) -0.001(2)
C24_2 0.062(3) 0.058(3) 0.045(3) -0.007(2) 0.009(2) 0.006(3)
C25_2 0.116(5) 0.040(3) 0.055(3) -0.013(2) 0.005(3) -0.007(3)
C26_2 0.050(3) 0.030(3) 0.054(3) -0.002(2) 0.002(2) 0.002(2)
C27_2 0.048(3) 0.031(3) 0.053(3) 0.007(2) 0.009(2) 0.001(2)
C28_2 0.084(4) 0.042(3) 0.063(3) 0.008(3) 0.016(3) -0.005(3)
C29A_2 0.140(8) 0.069(6) 0.086(6) 0.045(5) -0.021(5) -0.012(5)
C30A_2 0.091(6) 0.059(5) 0.079(5) 0.018(4) 0.013(4) -0.025(4)
C31A_2 0.183(12) 0.061(6) 0.181(11) -0.005(6) 0.145(11) -0.030(7)
C32_2 0.037(2) 0.045(3) 0.039(2) 0.007(2) 0.0035(19) 0.009(2)
C33_2 0.037(3) 0.055(3) 0.045(3) 0.012(2) 0.006(2) 0.010(2)
C34_2 0.047(3) 0.084(4) 0.068(3) 0.031(3) -0.001(3) 0.002(3)
C35_2 0.065(4) 0.089(4) 0.069(4) 0.035(3) 0.004(3) -0.016(3)
C36_2 0.089(4) 0.056(3) 0.053(3) 0.018(3) -0.006(3) 0.000(3)
C37_2 0.062(4) 0.085(4) 0.051(3) 0.020(3) -0.002(3) 0.016(3)
C38_2 0.047(3) 0.072(4) 0.051(3) 0.023(3) 0.005(2) 0.010(3)
Al1_3 0.0258(7) 0.0335(7) 0.0375(7) -0.0077(5) -0.0013(5) 0.0016(5)
P1_3 0.0299(12) 0.030(3) 0.0306(18) -0.0017(19) 0.0010(10) -0.0008(11)
P1_3 0.0278(15) 0.028(3) 0.036(2) -0.002(2) 0.0044(12) -0.0018(13)
O1_3 0.0355(16) 0.0322(16) 0.0350(16) -0.0047(12) -0.0030(12) -0.0021(13)
O2_3 0.0370(16) 0.0388(17) 0.0403(17) -0.0125(13) -0.0081(13) 0.0069(13)
O3_3 0.0276(16) 0.057(2) 0.0453(17) -0.0119(14) 0.0041(13) -0.0016(14)
O4_3 0.0300(16) 0.0471(18) 0.0398(16) 0.0005(13) 0.0006(13) 0.0011(13)
N1_3 0.0302(19) 0.032(2) 0.040(2) -0.0043(16) 0.0010(15) -0.0030(15)
N2_3 0.0270(18) 0.034(2) 0.045(2) -0.0076(16) -0.0001(16) -0.0002(15)
C1_3 0.026(2) 0.042(3) 0.035(2) -0.002(2) 0.0049(18) 0.0012(19)
C2_3 0.038(2) 0.042(3) 0.034(2) -0.005(2) 0.0019(19) -0.003(2)
C3_3 0.051(3) 0.041(3) 0.039(2) -0.007(2) 0.001(2) -0.011(2)
C4_3 0.064(3) 0.035(3) 0.059(3) -0.005(2) 0.000(2) 0.005(2)
C5_3 0.069(3) 0.060(3) 0.062(3) -0.003(3) 0.006(3) -0.027(3)
C6_3 0.091(4) 0.050(3) 0.055(3) -0.016(3) -0.003(3) -0.014(3)
C7_3 0.058(3) 0.052(3) 0.037(3) -0.016(2) -0.004(2) 0.006(2)
C8_3 0.066(3) 0.056(3) 0.036(3) -0.005(2) -0.003(2) 0.009(3)
C9_3 0.128(5) 0.071(4) 0.043(3) -0.006(3) -0.020(3) 0.031(4)
C10A_3 0.085(6) 0.091(7) 0.035(4) -0.010(4) -0.018(4) 0.008(5)
C11A_3 0.163(11) 0.101(8) 0.091(7) -0.019(6) -0.078(7) 0.059(7)
C12A_3 0.268(17) 0.114(11) 0.044(5) 0.042(6) -0.028(7) -0.089(13)
C13_3 0.052(3) 0.045(3) 0.043(3) 0.005(2) 0.005(2) 0.012(2)
C14_3 0.030(2) 0.038(3) 0.038(2) -0.002(2) 0.0039(18) 0.0028(19)
C15_3 0.032(2) 0.035(3) 0.041(3) 0.006(2) 0.0054(19) 0.0011(19)
C16_3 0.042(3) 0.031(3) 0.053(3) -0.007(2) -0.003(2) 0.006(2)
C17_3 0.047(3) 0.036(3) 0.054(3) -0.007(2) -0.004(2) -0.002(2)
C18_3 0.033(2) 0.040(3) 0.037(2) -0.011(2) 0.003(2) -0.005(2)
C19_3 0.031(2) 0.040(3) 0.031(2) -0.006(2) 0.0039(18) -0.0001(19)
C20_3 0.025(2) 0.044(3) 0.038(2) -0.008(2) 0.0005(19) 0.003(2)
C21_3 0.049(3) 0.043(3) 0.046(3) -0.012(2) -0.009(2) 0.010(2)
C22_3 0.082(4) 0.042(3) 0.075(4) -0.021(3) -0.032(3) 0.022(3)
C23_3 0.081(4) 0.080(4) 0.076(4) -0.042(3) -0.016(3) 0.039(3)
C24_3 0.099(4) 0.042(3) 0.075(4) -0.021(3) -0.024(3) -0.001(3)
C25_3 0.153(6) 0.045(4) 0.111(5) -0.017(3) -0.061(5) 0.038(4)
C26_3 0.061(3) 0.047(3) 0.046(3) 0.001(2) -0.006(2) 0.008(2)
C27_3 0.053(3) 0.051(3) 0.034(2) 0.000(2) -0.001(2) 0.001(2)
C28_3 0.084(4) 0.060(4) 0.037(3) 0.003(2) -0.008(3) 0.003(3)
C29_3 0.119(5) 0.091(5) 0.048(3) 0.008(3) -0.020(3) 0.004(4)
C30_3 0.154(7) 0.139(6) 0.040(3) -0.006(4) -0.002(4) 0.034(5)
C31_3 0.112(5) 0.097(5) 0.071(4) 0.017(3) -0.050(4) -0.021(4)
C32_3 0.048(3) 0.050(3) 0.034(2) -0.011(2) 0.001(2) -0.007(2)
C34A_3 0.038(13) 0.055(13) 0.058(13) -0.012(11) -0.003(12) -0.006(9)
C35A_3 0.058(9) 0.069(14) 0.082(14) -0.039(10) 0.017(10) -0.004(8)
C36A_3 0.080(12) 0.088(15) 0.053(9) -0.039(10) 0.022(8) -0.012(11)
C37A_3 0.070(9) 0.076(15) 0.032(8) -0.002(10) 0.003(6) 0.004(10)
C38A_3 0.066(15) 0.052(18) 0.046(12) 0.001(8) 0.007(9) 0.007(15)
C33B_3 0.036(9) 0.017(7) 0.026(8) -0.010(6) 0.023(6) -0.013(5)
C34B_3 0.043(11) 0.053(14) 0.065(14) -0.030(14) 0.006(12) 0.002(12)
C35B_3 0.056(8) 0.066(12) 0.082(13) -0.035(10) 0.011(8) 0.000(8)
C36B_3 0.078(10) 0.075(13) 0.064(9) -0.034(9) 0.020(7) -0.022(9)
C37B_3 0.074(10) 0.072(13) 0.045(8) -0.009(9) -0.001(6) -0.016(11)
C38B_3 0.041(8) 0.056(17) 0.042(13) -0.003(8) -0.001(8) -0.012(8)
O1_4 0.123(4) 0.125(4) 0.062(2) -0.007(2) 0.002(2) -0.037(3)
C1_4 0.065(4) 0.241(10) 0.078(4) -0.032(5) 0.001(3) -0.005(5)
C2_4 0.171(8) 0.326(13) 0.069(5) -0.007(6) -0.015(5) -0.136(9)
C3_4 0.157(8) 0.313(13) 0.072(5) -0.048(7) 0.016(4) -0.101(8)
C4_4 0.117(6) 0.241(10) 0.071(4) 0.014(5) 0.019(4) -0.051(6)
O1_5 0.154(5) 0.144(5) 0.128(4) -0.013(4) -0.021(4) -0.029(4)
C1_5 0.182(8) 0.118(7) 0.207(9) 0.064(7) -0.004(7) -0.045(7)
C2_5 0.244(11) 0.106(7) 0.129(6) -0.006(6) -0.014(6) 0.019(8)
C3_5 0.157(7) 0.208(11) 0.146(7) -0.056(8) -0.038(6) 0.022(8)
C4_5 0.113(6) 0.195(10) 0.142(6) -0.034(6) 0.005(5) 0.019(6)
O1_6 0.296(10) 0.236(8) 0.145(5) 0.022(5) -0.033(6) -0.017(8)
C1_6 0.31(3) 0.155(13) 0.276(18) 0.130(13) 0.08(2) -0.043(18)
C2_6 0.19(2) 0.081(12) 0.243(18) 0.020(13) -0.064(18) -0.032(12)
C3_6 0.170(16) 0.080(11) 0.210(14) -0.050(11) -0.104(14) -0.006(10)
C4_6 0.147(14) 0.093(9) 0.081(9) 0.005(7) 0.008(8) -0.049(9)
O1B_6 0.296(10) 0.236(8) 0.145(5) 0.022(5) -0.033(6) -0.017(8)
C1B_6 0.227(18) 0.159(10) 0.120(9) 0.047(9) 0.052(12) 0.089(13)
C2B_6 0.29(2) 0.177(11) 0.100(11) 0.055(8) 0.066(13) 0.070(14)
C3B_6 0.33(2) 0.133(16) 0.154(9) 0.035(9) 0.122(15) -0.085(15)
C4B_6 0.37(3) 0.198(19) 0.130(14) 0.030(13) -0.065(14) 0.098(18)
O1_7 0.254(8) 0.132(6) 0.189(7) -0.019(5) 0.025(6) 0.032(6)
C1_7 0.127(7) 0.138(7) 0.276(13) 0.063(8) 0.093(7) 0.048(5)
C2_7 0.194(7) 0.154(8) 0.235(10) 0.090(8) 0.114(7) 0.084(6)
C3_7 0.278(14) 0.148(8) 0.332(17) 0.097(11) 0.091(13) 0.063(9)
C4_7 0.310(13) 0.143(8) 0.223(13) 0.018(9) 0.062(12) 0.012(9)
O1_8 0.200(7) 0.266(10) 0.225(7) 0.081(7) 0.007(7) 0.044(7)
C1_8 0.109(7) 0.403(18) 0.158(7) 0.043(10) 0.023(6) 0.023(9)
C2_8 0.149(8) 0.333(15) 0.148(8) -0.087(9) -0.047(7) 0.076(8)
C3_8 0.129(8) 0.326(15) 0.213(8) -0.165(10) -0.053(7) 0.052(9)
C4_8 0.183(10) 0.364(15) 0.290(11) -0.274(12) -0.105(8) 0.101(10)
O1_9 0.220(10) 0.203(9) 0.302(11) 0.085(8) 0.018(8) 0.002(8)
C1_9 0.095(8) 0.285(19) 0.202(12) 0.016(13) 0.067(8) -0.027(11)
C2_9 0.31(3) 0.44(4) 0.139(12) -0.072(18) -0.013(14) 0.23(3)
C3_9 0.43(3) 0.073(8) 0.33(2) 0.019(10) 0.14(2) 0.046(13)
C4_9 0.152(9) 0.118(8) 0.207(10) 0.038(8) 0.038(7) -0.015(7)
O1_10 0.482(19) 0.289(13) 0.303(13) 0.006(12) 0.064(14) 0.124(16)
C1_10 0.451(19) 0.328(18) 0.188(12) -0.108(12) -0.028(12) 0.182(16)
C2_10 0.44(2) 0.286(17) 0.193(11) -0.053(12) -0.010(11) 0.074(17)
C3_10 0.417(16) 0.286(17) 0.29(2) -0.086(18) -0.021(14) 0.135(16)
C4_10 0.50(2) 0.267(17) 0.235(13) 0.043(16) -0.050(15) 0.07(2)

loop_
_atom_type_symbol
_atom_type_description
_atom_type_scat_dispersion_real
_atom_type_scat_dispersion_imag
_atom_type_scat_source
C C .0033 .0016 'International Tables Vol C Tables 4.2.6.8 and 6.1.1.4'
H H .0000 .0000 'International Tables Vol C Tables 4.2.6.8 and 6.1.1.4'
N N .0061 .0033 'International Tables Vol C Tables 4.2.6.8 and 6.1.1.4'
O O .0106 .0060 'International Tables Vol C Tables 4.2.6.8 and 6.1.1.4'
P P .1023 .0942 'International Tables Vol C Tables 4.2.6.8 and 6.1.1.4'
Al Al .0645 .0514 'International Tables Vol C Tables 4.2.6.8 and 6.1.1.4'

loop_
_geom_angle_atom_site_label_1
_geom_angle_atom_site_label_2
_geom_angle_atom_site_label_3
_geom_angle
_geom_angle_site_symmetry_1
_geom_angle_site_symmetry_3
_geom_angle_publ_flag
O1_1 Al1_1 O2_1 97.78(13) . . ?
O1_1 Al1_1 O4_1 91.37(14) . . ?
O2_1 Al1_1 O4_1 92.26(13) . . ?
O1_1 Al1_1 O3_1 93.40(13) . . ?
O2_1 Al1_1 O3_1 90.50(13) . . ?
O4_1 Al1_1 O3_1 174.13(14) . . ?
O1_1 Al1_1 N1_1 90.80(13) . . ?
O2_1 Al1_1 N1_1 171.17(14) . . ?
O4_1 Al1_1 N1_1 89.62(13) . . ?
O3_1 Al1_1 N1_1 86.89(13) . . ?
O1_1 Al1_1 N2_1 170.88(14) . . ?
O2_1 Al1_1 N2_1 91.08(13) . . ?
O4_1 Al1_1 N2_1 86.11(14) . . ?
O3_1 Al1_1 N2_1 88.65(13) . . ?
N1_1 Al1_1 N2_1 80.43(13) . . ?
O3_1 P1_1 O4_2 119.1(3) . . ?
O3_1 P1_1 C33_1 110.8(3) . . ?
O4_2 P1_1 C33_1 106.1(3) . . ?
O3_1 P1_1 O4_2 113.3(3) . . ?
O3_1 P1_1 C33_1 116.2(3) . . ?
O4_2 P1_1 C33_1 106.3(3) . . ?
C1_1 O1_1 Al1_1 131.7(2) . . ?
C20_1 O2_1 Al1_1 131.7(2) . . ?
P1_1 O3_1 P1_1 36.82(12) . . ?
P1_1 O3_1 Al1_1 158.5(2) . . ?
P1_1 O3_1 Al1_1 145.2(3) . . ?
P1_3 O4_1 P1_3 35.67(16) 1_455 1_455 ?
P1_3 O4_1 Al1_1 160.8(2) 1_455 . ?
P1_3 O4_1 Al1_1 144.4(3) 1_455 . ?
C15_1 N1_1 C16_1 120.7(3) . . ?
C15_1 N1_1 Al1_1 125.2(3) . . ?
C16_1 N1_1 Al1_1 114.1(2) . . ?
C18_1 N2_1 C17_1 121.0(3) . . ?
C18_1 N2_1 Al1_1 124.7(3) . . ?
C17_1 N2_1 Al1_1 114.3(2) . . ?
O1_1 C1_1 C14_1 122.3(3) . . ?
O1_1 C1_1 C2_1 119.6(3) . . ?
C14_1 C1_1 C2_1 118.0(4) . . ?
C7_1 C2_1 C1_1 118.0(4) . . ?
C7_1 C2_1 C3_1 121.9(4) . . ?
C1_1 C2_1 C3_1 120.1(4) . . ?
C5_1 C3_1 C4_1 109.6(5) . . ?
C5_1 C3_1 C2_1 110.4(4) . . ?
C4_1 C3_1 C2_1 110.5(4) . . ?
C5_1 C3_1 C6_1 109.8(5) . . ?
C4_1 C3_1 C6_1 105.4(4) . . ?
C2_1 C3_1 C6_1 111.0(4) . . ?
C2_1 C7_1 C8_1 124.8(4) . . ?
C13_1 C8_1 C7_1 116.4(4) . . ?
C13_1 C8_1 C9_1 122.4(4) . . ?
C7_1 C8_1 C9_1 121.2(4) . . ?
C10B_1 C9_1 C10A_1 137.7(10) . . ?
C10B_1 C9_1 C12A_1 42.5(13) . . ?
C10A_1 C9_1 C12A_1 112.1(7) . . ?
C10B_1 C9_1 C12B_1 114.4(13) . . ?
C10A_1 C9_1 C12B_1 50.3(8) . . ?
C12A_1 C9_1 C12B_1 131.3(9) . . ?
C10B_1 C9_1 C8_1 110.6(9) . . ?
C10A_1 C9_1 C8_1 111.2(5) . . ?
C12A_1 C9_1 C8_1 113.2(6) . . ?
C12B_1 C9_1 C8_1 115.4(7) . . ?
C10B_1 C9_1 C11A_1 67.0(14) . . ?
C10A_1 C9_1 C11A_1 106.1(7) . . ?
C12A_1 C9_1 C11A_1 106.5(8) . . ?
C12B_1 C9_1 C11A_1 56.6(9) . . ?
C8_1 C9_1 C11A_1 107.1(5) . . ?
C10B_1 C9_1 C11B_1 107.0(14) . . ?
C10A_1 C9_1 C11B_1 55.0(10) . . ?
C12A_1 C9_1 C11B_1 65.4(10) . . ?
C12B_1 C9_1 C11B_1 102.9(11) . . ?
C8_1 C9_1 C11B_1 105.4(7) . . ?
C11A_1 C9_1 C11B_1 146.8(8) . . ?
C8_1 C13_1 C14_1 121.7(4) . . ?
C1_1 C14_1 C13_1 121.0(4) . . ?
C1_1 C14_1 C15_1 122.1(4) . . ?
C13_1 C14_1 C15_1 116.9(4) . . ?
N1_1 C15_1 C14_1 125.4(4) . . ?
N1_1 C16_1 C17_1 106.9(3) . . ?
N2_1 C17_1 C16_1 106.8(3) . . ?
N2_1 C18_1 C19_1 126.1(4) . . ?
C32_1 C19_1 C20_1 120.8(4) . . ?
C32_1 C19_1 C18_1 117.6(4) . . ?
C20_1 C19_1 C18_1 121.5(4) . . ?
O2_1 C20_1 C21_1 120.0(4) . . ?
O2_1 C20_1 C19_1 122.3(3) . . ?
C21_1 C20_1 C19_1 117.8(4) . . ?
C26_1 C21_1 C20_1 118.0(4) . . ?
C26_1 C21_1 C22_1 121.1(4) . . ?
C20_1 C21_1 C22_1 120.8(4) . . ?
C24_1 C22_1 C21_1 110.8(4) . . ?
C24_1 C22_1 C23_1 110.6(4) . . ?
C21_1 C22_1 C23_1 109.3(4) . . ?
C24_1 C22_1 C25_1 106.9(4) . . ?
C21_1 C22_1 C25_1 111.8(4) . . ?
C23_1 C22_1 C25_1 107.4(4) . . ?
C21_1 C26_1 C27_1 124.9(4) . . ?
C32_1 C27_1 C26_1 116.5(4) . . ?
C32_1 C27_1 C28_1 124.0(4) . . ?
C26_1 C27_1 C28_1 119.5(4) . . ?
C31_1 C28_1 C30_1 108.3(4) . . ?
C31_1 C28_1 C27_1 112.1(4) . . ?
C30_1 C28_1 C27_1 109.3(4) . . ?
C31_1 C28_1 C29_1 108.4(4) . . ?
C30_1 C28_1 C29_1 108.9(4) . . ?
C27_1 C28_1 C29_1 109.8(4) . . ?
C27_1 C32_1 C19_1 122.0(4) . . ?
C38_1 C33_1 C34_1 119.1(5) . . ?
C38_1 C33_1 P1_1 108.8(4) . . ?
C34_1 C33_1 P1_1 130.5(4) . . ?
C38_1 C33_1 P1_1 128.5(4) . . ?
C34_1 C33_1 P1_1 111.4(4) . . ?
P1_1 C33_1 P1_1 29.27(12) . . ?
C35_1 C34_1 C33_1 120.5(6) . . ?
C36_1 C35_1 C34_1 119.4(7) . . ?
C35_1 C36_1 C37_1 121.3(6) . . ?
C36_1 C37_1 C38_1 119.5(6) . . ?
C33_1 C38_1 C37_1 120.1(6) . . ?
O2_2 Al1_2 O1_2 99.49(13) . . ?
O2_2 Al1_2 O4_2 91.25(13) . . ?
O1_2 Al1_2 O4_2 91.68(13) . . ?
O2_2 Al1_2 O3_2 92.67(13) . . ?
O1_2 Al1_2 O3_2 91.04(13) . . ?
O4_2 Al1_2 O3_2 174.80(14) . . ?
O2_2 Al1_2 N1_2 169.72(14) . . ?
O1_2 Al1_2 N1_2 90.79(13) . . ?
O4_2 Al1_2 N1_2 88.45(13) . . ?
O3_2 Al1_2 N1_2 87.09(13) . . ?
O2_2 Al1_2 N2_2 89.59(13) . . ?
O1_2 Al1_2 N2_2 170.52(14) . . ?
O4_2 Al1_2 N2_2 85.35(13) . . ?
O3_2 Al1_2 N2_2 91.26(13) . . ?
N1_2 Al1_2 N2_2 80.14(14) . . ?
O3_2 P1_2 O4_3 120.4(3) . . ?
O3_2 P1_2 C33_2 108.3(3) . . ?
O4_3 P1_2 C33_2 106.8(2) . . ?
O3_2 P1_2 O4_3 120.8(4) . . ?
O3_2 P1_2 C33_2 108.7(3) . . ?
O4_3 P1_2 C33_2 104.5(3) . . ?
C1_2 O1_2 Al1_2 131.4(2) . . ?
C20_2 O2_2 Al1_2 129.9(2) . . ?
P1_2 O3_2 P1_2 36.94(13) . . ?
P1_2 O3_2 Al1_2 164.8(2) . . ?
P1_2 O3_2 Al1_2 146.6(3) . . ?
P1_1 O4_2 P1_1 34.59(11) . . ?
P1_1 O4_2 Al1_2 160.5(2) . . ?
P1_1 O4_2 Al1_2 131.9(3) . . ?
C15_2 N1_2 C16_2 120.4(3) . . ?
C15_2 N1_2 Al1_2 124.6(3) . . ?
C16_2 N1_2 Al1_2 115.0(3) . . ?
C18_2 N2_2 C17_2 121.4(3) . . ?
C18_2 N2_2 Al1_2 123.2(3) . . ?
C17_2 N2_2 Al1_2 114.2(3) . . ?
O1_2 C1_2 C14_2 122.3(3) . . ?
O1_2 C1_2 C2_2 120.6(4) . . ?
C14_2 C1_2 C2_2 117.1(4) . . ?
C7_2 C2_2 C1_2 118.8(4) . . ?
C7_2 C2_2 C3_2 121.5(4) . . ?
C1_2 C2_2 C3_2 119.6(4) . . ?
C5_2 C3_2 C2_2 109.8(5) . . ?
C5_2 C3_2 C4_2 110.4(5) . . ?
C2_2 C3_2 C4_2 110.5(4) . . ?
C5_2 C3_2 C6_2 107.6(5) . . ?
C2_2 C3_2 C6_2 111.5(4) . . ?
C4_2 C3_2 C6_2 107.0(5) . . ?
C2_2 C7_2 C8_2 124.8(4) . . ?
C13_2 C8_2 C7_2 116.2(4) . . ?
C13_2 C8_2 C9_2 120.4(4) . . ?
C7_2 C8_2 C9_2 123.4(4) . . ?
C11_2 C9_2 C12_2 109.7(5) . . ?
C11_2 C9_2 C8_2 109.9(4) . . ?
C12_2 C9_2 C8_2 109.3(4) . . ?
C11_2 C9_2 C10_2 108.5(4) . . ?
C12_2 C9_2 C10_2 107.4(5) . . ?
C8_2 C9_2 C10_2 112.0(4) . . ?
C8_2 C13_2 C14_2 122.0(4) . . ?
C13_2 C14_2 C1_2 121.1(4) . . ?
C13_2 C14_2 C15_2 117.0(4) . . ?
C1_2 C14_2 C15_2 121.9(4) . . ?
N1_2 C15_2 C14_2 125.5(4) . . ?
N1_2 C16_2 C17_2 107.5(3) . . ?
N2_2 C17_2 C16_2 107.9(3) . . ?
N2_2 C18_2 C19_2 125.1(4) . . ?
C32_2 C19_2 C20_2 120.2(4) . . ?
C32_2 C19_2 C18_2 117.7(4) . . ?
C20_2 C19_2 C18_2 121.9(4) . . ?
O2_2 C20_2 C19_2 121.8(3) . . ?
O2_2 C20_2 C21_2 120.1(3) . . ?
C19_2 C20_2 C21_2 118.1(4) . . ?
C26_2 C21_2 C20_2 117.7(4) . . ?
C26_2 C21_2 C22_2 122.0(4) . . ?
C20_2 C21_2 C22_2 120.3(4) . . ?
C23_2 C22_2 C21_2 110.3(3) . . ?
C23_2 C22_2 C24_2 110.6(4) . . ?
C21_2 C22_2 C24_2 109.8(3) . . ?
C23_2 C22_2 C25_2 107.1(4) . . ?
C21_2 C22_2 C25_2 111.9(4) . . ?
C24_2 C22_2 C25_2 107.0(4) . . ?
C21_2 C26_2 C27_2 125.4(4) . . ?
C32_2 C27_2 C26_2 115.7(4) . . ?
C32_2 C27_2 C28_2 121.6(4) . . ?
C26_2 C27_2 C28_2 122.7(4) . . ?
C31B_2 C28_2 C31A_2 128.5(11) . . ?
C31B_2 C28_2 C27_2 119.5(10) . . ?
C31A_2 C28_2 C27_2 111.9(5) . . ?
C31B_2 C28_2 C30A_2 49.1(11) . . ?
C31A_2 C28_2 C30A_2 112.6(6) . . ?
C27_2 C28_2 C30A_2 112.3(4) . . ?
C31B_2 C28_2 C30B_2 108.1(15) . . ?
C31A_2 C28_2 C30B_2 44.5(11) . . ?
C27_2 C28_2 C30B_2 113.4(12) . . ?
C30A_2 C28_2 C30B_2 134.2(13) . . ?
C31B_2 C28_2 C29A_2 54.1(11) . . ?
C31A_2 C28_2 C29A_2 110.1(7) . . ?
C27_2 C28_2 C29A_2 106.2(5) . . ?
C30A_2 C28_2 C29A_2 103.2(5) . . ?
C30B_2 C28_2 C29A_2 67.3(12) . . ?
C31B_2 C28_2 C29B_2 107.6(14) . . ?
C31A_2 C28_2 C29B_2 57.8(11) . . ?
C27_2 C28_2 C29B_2 105.5(10) . . ?
C30A_2 C28_2 C29B_2 63.0(11) . . ?
C30B_2 C28_2 C29B_2 100.9(14) . . ?
C29A_2 C28_2 C29B_2 148.3(11) . . ?
C27_2 C32_2 C19_2 122.9(4) . . ?
C38_2 C33_2 C34_2 117.4(4) . . ?
C38_2 C33_2 P1_2 119.3(4) . . ?
C34_2 C33_2 P1_2 121.8(3) . . ?
C38_2 C33_2 P1_2 120.5(3) . . ?
C34_2 C33_2 P1_2 119.2(3) . . ?
P1_2 C33_2 P1_2 29.12(11) . . ?
C33_2 C34_2 C35_2 121.0(5) . . ?
C36_2 C35_2 C34_2 120.0(5) . . ?
C35_2 C36_2 C37_2 119.8(5) . . ?
C36_2 C37_2 C38_2 120.5(5) . . ?
C37_2 C38_2 C33_2 121.3(5) . . ?
O2_3 Al1_3 O1_3 99.12(13) . . ?
O2_3 Al1_3 O3_3 92.21(13) . . ?
O1_3 Al1_3 O3_3 90.77(12) . . ?
O2_3 Al1_3 O4_3 92.16(13) . . ?
O1_3 Al1_3 O4_3 92.89(12) . . ?
O3_3 Al1_3 O4_3 173.80(14) . . ?
O2_3 Al1_3 N2_3 90.71(13) . . ?
O1_3 Al1_3 N2_3 170.17(14) . . ?
O3_3 Al1_3 N2_3 88.52(13) . . ?
O4_3 Al1_3 N2_3 87.03(13) . . ?
O2_3 Al1_3 N1_3 170.57(14) . . ?
O1_3 Al1_3 N1_3 89.95(13) . . ?
O3_3 Al1_3 N1_3 85.05(14) . . ?
O4_3 Al1_3 N1_3 89.94(13) . . ?
N2_3 Al1_3 N1_3 80.22(14) . . ?
O4_1 P1_3 O3_3 114.4(3) 1_655 . ?
O4_1 P1_3 C33A_3 113.4(10) 1_655 . ?
O3_3 P1_3 C33A_3 106.9(12) . . ?
O4_1 P1_3 O3_3 117.7(4) 1_655 . ?
O4_1 P1_3 C33B_3 115.0(8) 1_655 . ?
O3_3 P1_3 C33B_3 102.2(7) . . ?
C1_3 O1_3 Al1_3 128.7(3) . . ?
C20_3 O2_3 Al1_3 132.3(3) . . ?
P1_3 O3_3 P1_3 33.52(12) . . ?
P1_3 O3_3 Al1_3 162.3(3) . . ?
P1_3 O3_3 Al1_3 131.8(4) . . ?
P1_2 O4_3 P1_2 35.85(12) . . ?
P1_2 O4_3 Al1_3 166.7(2) . . ?
P1_2 O4_3 Al1_3 139.8(3) . . ?
C15_3 N1_3 C16_3 121.1(3) . . ?
C15_3 N1_3 Al1_3 123.1(3) . . ?
C16_3 N1_3 Al1_3 114.8(3) . . ?
C18_3 N2_3 C17_3 120.0(3) . . ?
C18_3 N2_3 Al1_3 124.8(3) . . ?
C17_3 N2_3 Al1_3 115.2(3) . . ?
O1_3 C1_3 C14_3 121.7(4) . . ?
O1_3 C1_3 C2_3 119.7(4) . . ?
C14_3 C1_3 C2_3 118.5(4) . . ?
C7_3 C2_3 C1_3 117.4(4) . . ?
C7_3 C2_3 C3_3 121.8(4) . . ?
C1_3 C2_3 C3_3 120.8(3) . . ?
C2_3 C3_3 C5_3 110.9(4) . . ?
C2_3 C3_3 C6_3 112.3(4) . . ?
C5_3 C3_3 C6_3 106.9(4) . . ?
C2_3 C3_3 C4_3 109.7(3) . . ?
C5_3 C3_3 C4_3 110.0(4) . . ?
C6_3 C3_3 C4_3 107.0(4) . . ?
C8_3 C7_3 C2_3 125.4(4) . . ?
C13_3 C8_3 C7_3 116.6(4) . . ?
C13_3 C8_3 C9_3 120.6(4) . . ?
C7_3 C8_3 C9_3 122.7(4) . . ?
C12B_3 C9_3 C12A_3 123.0(15) . . ?
C12B_3 C9_3 C8_3 118.9(14) . . ?
C12A_3 C9_3 C8_3 112.8(6) . . ?
C12B_3 C9_3 C10A_3 27.1(13) . . ?
C12A_3 C9_3 C10A_3 113.1(7) . . ?
C8_3 C9_3 C10A_3 109.7(5) . . ?
C12B_3 C9_3 C11A_3 73.2(14) . . ?
C12A_3 C9_3 C11A_3 114.7(8) . . ?
C8_3 C9_3 C11A_3 105.4(5) . . ?
C10A_3 C9_3 C11A_3 100.2(6) . . ?
C12B_3 C9_3 C10B_3 114.2(14) . . ?
C12A_3 C9_3 C10B_3 63.2(10) . . ?
C8_3 C9_3 C10B_3 111.4(8) . . ?
C10A_3 C9_3 C10B_3 136.0(9) . . ?
C11A_3 C9_3 C10B_3 54.1(8) . . ?
C12B_3 C9_3 C11B_3 111.4(15) . . ?
C12A_3 C9_3 C11B_3 32.0(9) . . ?
C8_3 C9_3 C11B_3 102.4(10) . . ?
C10A_3 C9_3 C11B_3 90.6(10) . . ?
C11A_3 C9_3 C11B_3 144.5(10) . . ?
C10B_3 C9_3 C11B_3 95.3(11) . . ?
C8_3 C13_3 C14_3 122.2(4) . . ?
C13_3 C14_3 C1_3 119.9(4) . . ?
C13_3 C14_3 C15_3 117.4(4) . . ?
C1_3 C14_3 C15_3 122.5(4) . . ?
N1_3 C15_3 C14_3 124.7(4) . . ?
N1_3 C16_3 C17_3 106.5(3) . . ?
N2_3 C17_3 C16_3 107.6(3) . . ?
N2_3 C18_3 C19_3 125.1(4) . . ?
C32_3 C19_3 C20_3 119.7(4) . . ?
C32_3 C19_3 C18_3 116.9(4) . . ?
C20_3 C19_3 C18_3 123.3(4) . . ?
O2_3 C20_3 C19_3 121.1(4) . . ?
O2_3 C20_3 C21_3 120.3(4) . . ?
C19_3 C20_3 C21_3 118.7(4) . . ?
C26_3 C21_3 C20_3 117.9(4) . . ?
C26_3 C21_3 C22_3 121.3(4) . . ?
C20_3 C21_3 C22_3 120.8(4) . . ?
C24_3 C22_3 C23_3 109.7(4) . . ?
C24_3 C22_3 C21_3 109.6(4) . . ?
C23_3 C22_3 C21_3 110.2(5) . . ?
C24_3 C22_3 C25_3 107.7(5) . . ?
C23_3 C22_3 C25_3 108.0(5) . . ?
C21_3 C22_3 C25_3 111.7(4) . . ?
C21_3 C26_3 C27_3 124.9(4) . . ?
C32_3 C27_3 C26_3 115.7(4) . . ?
C32_3 C27_3 C28_3 121.0(4) . . ?
C26_3 C27_3 C28_3 123.4(4) . . ?
C30_3 C28_3 C29_3 107.7(5) . . ?
C30_3 C28_3 C27_3 109.2(4) . . ?
C29_3 C28_3 C27_3 112.2(4) . . ?
C30_3 C28_3 C31_3 110.7(5) . . ?
C29_3 C28_3 C31_3 107.7(5) . . ?
C27_3 C28_3 C31_3 109.4(4) . . ?
C27_3 C32_3 C19_3 123.1(4) . . ?
C34A_3 C33A_3 C38A_3 117.7(18) . . ?
C34A_3 C33A_3 P1_3 136(3) . . ?
C38A_3 C33A_3 P1_3 98(2) . . ?
C33A_3 C34A_3 C35A_3 121.0(14) . . ?
C36A_3 C35A_3 C34A_3 118.1(14) . . ?
C35A_3 C36A_3 C37A_3 123.1(13) . . ?
C36A_3 C37A_3 C38A_3 118.3(14) . . ?
C37A_3 C38A_3 C33A_3 120.7(16) . . ?
C34B_3 C33B_3 C38B_3 117.4(15) . . ?
C34B_3 C33B_3 P1_3 100.2(16) . . ?
C38B_3 C33B_3 P1_3 134.2(17) . . ?
C33B_3 C34B_3 C35B_3 120.6(14) . . ?
C36B_3 C35B_3 C34B_3 119.6(14) . . ?
C37B_3 C36B_3 C35B_3 121.4(12) . . ?
C36B_3 C37B_3 C38B_3 119.3(13) . . ?
C37B_3 C38B_3 C33B_3 121.0(13) . . ?
C1_4 O1_4 C4_4 105.6(5) . . ?
O1_4 C1_4 C2_4 109.9(6) . . ?
C1_4 C2_4 C3_4 107.7(6) . . ?
C4_4 C3_4 C2_4 104.2(6) . . ?
C3_4 C4_4 O1_4 109.3(6) . . ?
C4_5 O1_5 C1_5 103.9(7) . . ?
O1_5 C1_5 C2_5 110.3(7) . . ?
C1_5 C2_5 C3_5 99.9(8) . . ?
C4_5 C3_5 C2_5 106.2(8) . . ?
O1_5 C4_5 C3_5 109.7(8) . . ?
C1_6 O1_6 C4_6 98.5(11) . . ?
O1_6 C1_6 C2_6 100.3(13) . . ?
C3_6 C2_6 C1_6 95.0(15) . . ?
C4_6 C3_6 C2_6 99.9(12) . . ?
C3_6 C4_6 O1_6 108.6(10) . . ?
C1B_6 C2B_6 C3B_6 104.5(13) . . ?
C4B_6 C3B_6 C2B_6 91.6(13) . . ?
C4_7 O1_7 C1_7 104.3(9) . . ?
O1_7 C1_7 C2_7 109.8(9) . . ?
C3_7 C2_7 C1_7 104.2(9) . . ?
C4_7 C3_7 C2_7 106.8(9) . . ?
C3_7 C4_7 O1_7 112.8(10) . . ?
C1_8 O1_8 C4_8 104.4(8) . . ?
O1_8 C1_8 C2_8 109.8(8) . . ?
C1_8 C2_8 C3_8 105.3(9) . . ?
C4_8 C3_8 C2_8 106.6(8) . . ?
C3_8 C4_8 O1_8 112.2(9) . . ?
C1_9 O1_9 C4_9 101.4(9) . . ?
C2_9 C1_9 O1_9 103.2(13) . . ?
C3_9 C2_9 C1_9 116.1(17) . . ?
C2_9 C3_9 C4_9 110.8(17) . . ?
C3_9 C4_9 O1_9 108.3(11) . . ?
C4_10 O1_10 C1_10 99.1(12) . . ?
O1_10 C1_10 C2_10 108.8(12) . . ?
C3_10 C2_10 C1_10 108.1(12) . . ?
C4_10 C3_10 C2_10 102.7(12) . . ?
C3_10 C4_10 O1_10 115.8(15) . . ?

loop_
_geom_bond_atom_site_label_1
_geom_bond_atom_site_label_2
_geom_bond_distance
_geom_bond_site_symmetry_2
_geom_bond_publ_flag
Al1_1 O1_1 1.816(3) . ?
Al1_1 O2_1 1.821(3) . ?
Al1_1 O4_1 1.895(3) . ?
Al1_1 O3_1 1.896(3) . ?
Al1_1 N1_1 2.004(3) . ?
Al1_1 N2_1 2.008(3) . ?
P1_1 O3_1 1.444(4) . ?
P1_1 O4_2 1.476(3) . ?
P1_1 C33_1 1.839(5) . ?
P1_1 O3_1 1.440(4) . ?
P1_1 O4_2 1.572(4) . ?
P1_1 C33_1 1.749(5) . ?
O1_1 C1_1 1.312(5) . ?
O2_1 C20_1 1.308(5) . ?
O4_1 P1_3 1.376(4) 1_455 ?
O4_1 P1_3 1.476(4) 1_455 ?
N1_1 C15_1 1.279(5) . ?
N1_1 C16_1 1.473(5) . ?
N2_1 C18_1 1.283(5) . ?
N2_1 C17_1 1.462(5) . ?
C1_1 C14_1 1.410(5) . ?
C1_1 C2_1 1.422(6) . ?
C2_1 C7_1 1.395(6) . ?
C2_1 C3_1 1.537(6) . ?
C3_1 C5_1 1.526(8) . ?
C3_1 C4_1 1.528(7) . ?
C3_1 C6_1 1.553(7) . ?
C7_1 C8_1 1.395(6) . ?
C8_1 C13_1 1.376(6) . ?
C8_1 C9_1 1.533(6) . ?
C9_1 C10B_1 1.457(15) . ?
C9_1 C10A_1 1.476(9) . ?
C9_1 C12A_1 1.498(12) . ?
C9_1 C12B_1 1.518(14) . ?
C9_1 C11A_1 1.604(9) . ?
C9_1 C11B_1 1.620(14) . ?
C13_1 C14_1 1.412(6) . ?
C14_1 C15_1 1.443(6) . ?
C16_1 C17_1 1.512(6) . ?
C18_1 C19_1 1.441(5) . ?
C19_1 C32_1 1.396(6) . ?
C19_1 C20_1 1.434(6) . ?
C20_1 C21_1 1.423(5) . ?
C21_1 C26_1 1.384(6) . ?
C21_1 C22_1 1.524(6) . ?
C22_1 C24_1 1.524(7) . ?
C22_1 C23_1 1.538(7) . ?
C22_1 C25_1 1.556(6) . ?
C26_1 C27_1 1.408(6) . ?
C27_1 C32_1 1.371(6) . ?
C27_1 C28_1 1.532(6) . ?
C28_1 C31_1 1.528(7) . ?
C28_1 C30_1 1.532(6) . ?
C28_1 C29_1 1.544(6) . ?
C33_1 C38_1 1.371(7) . ?
C33_1 C34_1 1.378(7) . ?
C34_1 C35_1 1.365(8) . ?
C35_1 C36_1 1.353(10) . ?
C36_1 C37_1 1.360(11) . ?
C37_1 C38_1 1.372(9) . ?
Al1_2 O2_2 1.814(3) . ?
Al1_2 O1_2 1.820(3) . ?
Al1_2 O4_2 1.890(3) . ?
Al1_2 O3_2 1.907(3) . ?
Al1_2 N1_2 2.010(3) . ?
Al1_2 N2_2 2.012(3) . ?
P1_2 O3_2 1.470(4) . ?
P1_2 O4_3 1.481(4) . ?
P1_2 C33_2 1.820(5) . ?
P1_2 O3_2 1.435(4) . ?
P1_2 O4_3 1.510(4) . ?
P1_2 C33_2 1.843(5) . ?
O1_2 C1_2 1.312(5) . ?
O2_2 C20_2 1.313(5) . ?
N1_2 C15_2 1.284(5) . ?
N1_2 C16_2 1.466(5) . ?
N2_2 C18_2 1.278(5) . ?
N2_2 C17_2 1.459(5) . ?
C1_2 C14_2 1.422(6) . ?
C1_2 C2_2 1.425(6) . ?
C2_2 C7_2 1.381(6) . ?
C2_2 C3_2 1.537(6) . ?
C3_2 C5_2 1.523(8) . ?
C3_2 C4_2 1.541(7) . ?
C3_2 C6_2 1.553(7) . ?
C7_2 C8_2 1.393(6) . ?
C8_2 C13_2 1.384(6) . ?
C8_2 C9_2 1.529(6) . ?
C9_2 C11_2 1.525(7) . ?
C9_2 C12_2 1.527(8) . ?
C9_2 C10_2 1.533(7) . ?
C13_2 C14_2 1.398(6) . ?
C14_2 C15_2 1.446(5) . ?
C16_2 C17_2 1.501(6) . ?
C18_2 C19_2 1.436(6) . ?
C19_2 C32_2 1.407(6) . ?
C19_2 C20_2 1.425(5) . ?
C20_2 C21_2 1.426(6) . ?
C21_2 C26_2 1.389(6) . ?
C21_2 C22_2 1.529(6) . ?
C22_2 C23_2 1.528(6) . ?
C22_2 C24_2 1.531(6) . ?
C22_2 C25_2 1.536(6) . ?
C26_2 C27_2 1.404(6) . ?
C27_2 C32_2 1.368(6) . ?
C27_2 C28_2 1.532(6) . ?
C28_2 C31B_2 1.423(16) . ?
C28_2 C31A_2 1.452(9) . ?
C28_2 C30A_2 1.534(8) . ?
C28_2 C30B_2 1.567(17) . ?
C28_2 C29A_2 1.592(9) . ?
C28_2 C29B_2 1.623(16) . ?
C33_2 C38_2 1.374(6) . ?
C33_2 C34_2 1.381(6) . ?
C34_2 C35_2 1.382(7) . ?
C35_2 C36_2 1.354(7) . ?
C36_2 C37_2 1.358(7) . ?
C37_2 C38_2 1.367(7) . ?
Al1_3 O2_3 1.817(3) . ?
Al1_3 O1_3 1.818(3) . ?
Al1_3 O3_3 1.892(3) . ?
Al1_3 O4_3 1.897(3) . ?
Al1_3 N2_3 2.007(3) . ?
Al1_3 N1_3 2.007(3) . ?
P1_3 O4_1 1.476(4) 1_655 ?
P1_3 O3_3 1.499(4) . ?
P1_3 C33A_3 1.77(2) . ?
P1_3 O4_1 1.377(4) 1_655 ?
P1_3 O3_3 1.544(5) . ?
P1_3 C33B_3 1.890(18) . ?
O1_3 C1_3 1.320(4) . ?
O2_3 C20_3 1.324(5) . ?
N1_3 C15_3 1.283(5) . ?
N1_3 C16_3 1.464(5) . ?
N2_3 C18_3 1.287(5) . ?
N2_3 C17_3 1.465(5) . ?
C1_3 C14_3 1.418(6) . ?
C1_3 C2_3 1.428(6) . ?
C2_3 C7_3 1.383(6) . ?
C2_3 C3_3 1.518(6) . ?
C3_3 C5_3 1.522(6) . ?
C3_3 C6_3 1.529(6) . ?
C3_3 C4_3 1.530(6) . ?
C7_3 C8_3 1.380(6) . ?
C8_3 C13_3 1.376(6) . ?
C8_3 C9_3 1.552(7) . ?
C9_3 C12B_3 1.334(18) . ?
C9_3 C12A_3 1.382(12) . ?
C9_3 C10A_3 1.594(9) . ?
C9_3 C11A_3 1.613(10) . ?
C9_3 C10B_3 1.614(15) . ?
C9_3 C11B_3 1.678(17) . ?
C13_3 C14_3 1.401(6) . ?
C14_3 C15_3 1.437(6) . ?
C16_3 C17_3 1.526(6) . ?
C18_3 C19_3 1.429(6) . ?
C19_3 C32_3 1.408(6) . ?
C19_3 C20_3 1.415(6) . ?
C20_3 C21_3 1.422(6) . ?
C21_3 C26_3 1.388(6) . ?
C21_3 C22_3 1.540(6) . ?
C22_3 C24_3 1.536(7) . ?
C22_3 C23_3 1.540(8) . ?
C22_3 C25_3 1.542(7) . ?
C26_3 C27_3 1.406(6) . ?
C27_3 C32_3 1.371(6) . ?
C27_3 C28_3 1.529(6) . ?
C28_3 C30_3 1.502(8) . ?
C28_3 C29_3 1.526(7) . ?
C28_3 C31_3 1.530(8) . ?
C33A_3 C34A_3 1.383(17) . ?
C33A_3 C38A_3 1.404(16) . ?
C34A_3 C35A_3 1.402(17) . ?
C35A_3 C36A_3 1.360(17) . ?
C36A_3 C37A_3 1.364(18) . ?
C37A_3 C38A_3 1.382(17) . ?
C33B_3 C34B_3 1.384(16) . ?
C33B_3 C38B_3 1.400(14) . ?
C34B_3 C35B_3 1.398(17) . ?
C35B_3 C36B_3 1.360(17) . ?
C36B_3 C37B_3 1.360(17) . ?
C37B_3 C38B_3 1.387(16) . ?
O1_4 C1_4 1.388(7) . ?
O1_4 C4_4 1.426(7) . ?
C1_4 C2_4 1.392(8) . ?
C2_4 C3_4 1.457(9) . ?
C3_4 C4_4 1.405(9) . ?
O1_5 C4_5 1.405(8) . ?
O1_5 C1_5 1.441(9) . ?
C1_5 C2_5 1.459(10) . ?
C2_5 C3_5 1.479(10) . ?
C3_5 C4_5 1.465(10) . ?
O1_6 C1_6 1.472(14) . ?
O1_6 C4_6 1.486(12) . ?
C1_6 C2_6 1.478(15) . ?
C2_6 C3_6 1.461(15) . ?
C3_6 C4_6 1.416(13) . ?
C1B_6 C2B_6 1.444(14) . ?
C2B_6 C3B_6 1.510(14) . ?
C3B_6 C4B_6 1.436(16) . ?
O1_7 C4_7 1.419(10) . ?
O1_7 C1_7 1.426(10) . ?
C1_7 C2_7 1.480(10) . ?
C2_7 C3_7 1.463(12) . ?
C3_7 C4_7 1.402(12) . ?
O1_8 C1_8 1.405(10) . ?
O1_8 C4_8 1.452(10) . ?
C1_8 C2_8 1.449(10) . ?
C2_8 C3_8 1.466(10) . ?
C3_8 C4_8 1.352(11) . ?
O1_9 C1_9 1.481(14) . ?
O1_9 C4_9 1.526(12) . ?
C1_9 C2_9 1.38(3) . ?
C2_9 C3_9 1.26(3) . ?
C3_9 C4_9 1.299(16) . ?
O1_10 C4_10 1.429(14) . ?
O1_10 C1_10 1.442(13) . ?
C1_10 C2_10 1.452(13) . ?
C2_10 C3_10 1.430(13) . ?
C3_10 C4_10 1.378(14) . ?
